data_4031980
loop_
_publ_author_name
'Vasilenko, Vladislav'
'Roth, Torsten'
'Blasius, Clemens K.'
'Intorp, Sebastian N.'
'Wadepohl, Hubert'
'Gade, Lutz H.'

_publ_section_title
;
 A modular approach to neutral P,N-ligands: synthesis and coordination
 chemistry.
;
_journal_name_full 'Beilstein journal of organic chemistry'
_journal_page_first 846
_journal_page_last 853
_journal_paper_doi 10.3762/bjoc.12.83
_journal_volume 12
_journal_year 2016
_chemical_formula_moiety 'C45 H57 Ir N2 P, 0.5(C7 H8), B F4, 0.5(C H2 Cl2)'
_chemical_formula_sum 'C49 H62 B Cl F4 Ir N2 P'
_chemical_formula_weight 1024.43
_chemical_properties_physical air-sensitive
_space_group_crystal_system triclinic
_space_group_IT_number 2
_space_group_name_Hall '-P 1'
_space_group_name_H-M_alt 'P -1'
_symmetry_cell_setting triclinic
_symmetry_Int_Tables_number 2
_symmetry_space_group_name_Hall '-P 1'
_symmetry_space_group_name_H-M 'P -1'
_atom_sites_solution_hydrogens mixed
_atom_sites_solution_primary dual
_atom_sites_solution_secondary difmap
_audit_block_code ga_vv11
_audit_creation_date
;
'Fri Feb 06 16:47:22 2015'
;
_audit_creation_method
;
Olex2 1.2
(compiled 2015.01.26 svn.r3151 for OlexSys, GUI svn.r4998)
;
_audit_update_record '06.02.2015 16:55:24 CET UTC+01:00  encif 1.29'
_cell_angle_alpha 107.7617(5)
_cell_angle_beta 95.9466(5)
_cell_angle_gamma 96.1981(5)
_cell_formula_units_Z 4
_cell_length_a 10.95376(6)
_cell_length_b 17.76136(11)
_cell_length_c 24.90835(15)
_cell_measurement_reflns_used 135729
_cell_measurement_temperature 120(1)
_cell_measurement_theta_max 32.0210
_cell_measurement_theta_min 3.6200
_cell_volume 4540.08(5)
_computing_cell_refinement
;
CrysAlisPro, Agilent Technologies,
Version 1.171.37.35g (release 09-12-2014 CrysAlis171 .NET)
(compiled Dec  9 2014,15:38:47)
;
_computing_data_collection
;
CrysAlisPro, Agilent Technologies,
Version 1.171.37.35g (release 09-12-2014 CrysAlis171 .NET)
(compiled Dec  9 2014,15:38:47)
;
_computing_data_reduction
;
CrysAlisPro, Agilent Technologies,
Version 1.171.37.35g (release 09-12-2014 CrysAlis171 .NET)
(compiled Dec  9 2014,15:38:47)
;
_computing_molecular_graphics 'Olex2 (Dolomanov et al., 2009)'
_computing_publication_material 'encif (Wadepohl, 2009-14); encifer 1.5 (CCDC, 2014)'
_computing_structure_refinement 'ShelXL (Sheldrick, 2008)'
_computing_structure_solution 'SHELXT (Sheldrick, 2013)'
_diffrn_ambient_environment 'perfluoro polyether oil / N~2~'
_diffrn_ambient_temperature 120(1)
_diffrn_detector 'CCD plate'
_diffrn_detector_area_resol_mean 7.9621
_diffrn_detector_type Eos
_diffrn_measured_fraction_theta_full 0.998
_diffrn_measured_fraction_theta_max 0.946
_diffrn_measurement_details
;
  1 omega  -44.00   57.00   0.5000    5.0000
omega____ theta____ kappa____ phi______ frames
    -       26.7881  -80.0000   12.6110 202

  2 omega  -44.00   59.00   0.5000    5.0000
omega____ theta____ kappa____ phi______ frames
    -       26.7881  -80.0000   84.9032 206

  3 omega    6.00   96.00   0.5000    5.0000
omega____ theta____ kappa____ phi______ frames
    -       26.7881   57.0000  120.0000 180

  4 omega    6.00   96.00   0.5000    5.0000
omega____ theta____ kappa____ phi______ frames
    -       26.7881   57.0000  -60.0000 180

  5 omega   -3.00   39.00   0.5000    5.0000
omega____ theta____ kappa____ phi______ frames
    -       26.7881   77.0000  150.0000 84

  6 omega   59.00   85.00   0.5000    5.0000
omega____ theta____ kappa____ phi______ frames
    -       26.7881   77.0000  150.0000 52

  7 omega  -43.00   57.00   0.5000    5.0000
omega____ theta____ kappa____ phi______ frames
    -       26.7881  -77.0000 -180.0000 200

  8 omega   -3.00   82.00   0.5000    5.0000
omega____ theta____ kappa____ phi______ frames
    -       26.7881   77.0000   30.0000 170

  9 omega   -2.00   82.00   0.5000    5.0000
omega____ theta____ kappa____ phi______ frames
    -       26.7881   77.0000 -150.0000 168

 10 omega   -2.00   35.00   0.5000    5.0000
omega____ theta____ kappa____ phi______ frames
    -       26.7881   77.0000  -30.0000 74

 11 omega   58.00   94.00   0.5000    5.0000
omega____ theta____ kappa____ phi______ frames
    -       26.7881   77.0000  -30.0000 72

 12 omega  -43.00   60.00   0.5000    5.0000
omega____ theta____ kappa____ phi______ frames
    -       28.0000  -80.0000  -97.4181 206

 13 omega  -42.00   48.00   0.5000    5.0000
omega____ theta____ kappa____ phi______ frames
    -       26.7881  -57.0000 -150.0000 180

 14 omega    6.00   96.00   0.5000    5.0000
omega____ theta____ kappa____ phi______ frames
    -       26.7881   57.0000    0.0000 180

 15 omega   -3.00   97.00   0.5000    5.0000
omega____ theta____ kappa____ phi______ frames
    -       26.7881   77.0000 -150.0000 200

 16 omega  -42.00   48.00   0.5000    5.0000
omega____ theta____ kappa____ phi______ frames
    -       26.7881  -57.0000  -90.0000 180

 17 omega    6.00   96.00   0.5000    5.0000
omega____ theta____ kappa____ phi______ frames
    -       26.7881   57.0000   60.0000 180

 18 omega   -3.00   97.00   0.5000    5.0000
omega____ theta____ kappa____ phi______ frames
    -       26.7881   77.0000  120.0000 200

 19 omega   -5.00   24.00   0.5000    5.0000
omega____ theta____ kappa____ phi______ frames
    -       26.7881   80.0000  -66.7434 58

 20 omega  -42.00   48.00   0.5000    5.0000
omega____ theta____ kappa____ phi______ frames
    -       26.7881  -57.0000   90.0000 180

 21 omega    1.00   99.00   0.5000    5.0000
omega____ theta____ kappa____ phi______ frames
    -       26.7881   38.0000  -90.0000 196

 22 omega  -43.00   60.00   0.5000    5.0000
omega____ theta____ kappa____ phi______ frames
    -       28.0000  -80.0000  126.9174 206

 23 omega  -44.00   59.00   0.5000    5.0000
omega____ theta____ kappa____ phi______ frames
    -       26.7881  -80.0000   38.7341 206

 24 omega  -43.00   57.00   0.5000    5.0000
omega____ theta____ kappa____ phi______ frames
    -       26.7881  -77.0000  -30.0000 200

 25 omega    1.00   99.00   0.5000    5.0000
omega____ theta____ kappa____ phi______ frames
    -       26.7881   38.0000 -180.0000 196

 26 omega  -43.00   57.00   0.5000    5.0000
omega____ theta____ kappa____ phi______ frames
    -       26.7881  -77.0000 -180.0000 200

 27 omega   -3.00   97.00   0.5000    5.0000
omega____ theta____ kappa____ phi______ frames
    -       26.7881   77.0000    0.0000 200

 28 omega    6.00   96.00   0.5000    5.0000
omega____ theta____ kappa____ phi______ frames
    -       26.7881   57.0000  -90.0000 180

 29 omega  -43.00   57.00   0.5000    5.0000
omega____ theta____ kappa____ phi______ frames
    -       26.7881  -77.0000 -150.0000 200

 30 omega  -44.00   59.00   0.5000    5.0000
omega____ theta____ kappa____ phi______ frames
    -       26.7881  -80.0000   12.6110 206

 31 omega  -46.00  100.00   0.5000    5.0000
omega____ theta____ kappa____ phi______ frames
    -       26.7881    0.0000    0.0000 292

 32 omega  -43.00   60.00   0.5000    5.0000
omega____ theta____ kappa____ phi______ frames
    -       28.0000  -80.0000  -97.4181 206

 33 omega  -46.00  100.00   0.5000    5.0000
omega____ theta____ kappa____ phi______ frames
    -       26.7881    0.0000  240.0000 292

 34 omega  -45.00  100.00   0.5000    5.0000
omega____ theta____ kappa____ phi______ frames
    -       26.7881    9.0000   89.0000 290

 35 omega  -46.00   99.00   0.5000    5.0000
omega____ theta____ kappa____ phi______ frames
    -       26.7881   -9.0000  -84.0000 290

 36 omega  -45.00  100.00   0.5000    5.0000
omega____ theta____ kappa____ phi______ frames
    -       26.7881    9.0000   89.0000 290

 37 omega  -46.00   99.00   0.5000    5.0000
omega____ theta____ kappa____ phi______ frames
    -       26.7881   -9.0000  -84.0000 290

 38 phi      0.00  120.00   0.5000    5.0000
omega____ theta____ kappa____ phi______ frames
  40.0000   26.7881    0.0000     -     240

 39 phi      0.00  120.00   0.5000    5.0000
omega____ theta____ kappa____ phi______ frames
  26.7881   26.7881  -20.0000     -     240

 40 phi      0.00  120.00   0.5000    5.0000
omega____ theta____ kappa____ phi______ frames
  26.7881   26.7881   20.0000     -     240

 41 phi      0.00  120.00   0.5000    5.0000
omega____ theta____ kappa____ phi______ frames
  26.7881   26.7881  -40.0000     -     240

 42 omega  -46.00  100.00   0.5000    5.0000
omega____ theta____ kappa____ phi______ frames
    -       26.7881    0.0000  120.0000 292

 43 phi      0.00  120.00   0.5000    5.0000
omega____ theta____ kappa____ phi______ frames
  26.7881   26.7881  -60.0000     -     240

 44 phi      0.00  120.00   0.5000    5.0000
omega____ theta____ kappa____ phi______ frames
  26.7881   26.7881   60.0000     -     240

 45 phi    120.00  240.00   0.5000    5.0000
omega____ theta____ kappa____ phi______ frames
  40.0000   26.7881    0.0000     -     240

 46 phi    120.00  240.00   0.5000    5.0000
omega____ theta____ kappa____ phi______ frames
  26.7881   26.7881  -20.0000     -     240

 47 phi    120.00  240.00   0.5000    5.0000
omega____ theta____ kappa____ phi______ frames
  26.7881   26.7881   20.0000     -     240

 48 phi    120.00  240.00   0.5000    5.0000
omega____ theta____ kappa____ phi______ frames
  26.7881   26.7881  -40.0000     -     240

 49 phi    120.00  240.00   0.5000    5.0000
omega____ theta____ kappa____ phi______ frames
  26.7881   26.7881   40.0000     -     240

 50 phi    120.00  240.00   0.5000    5.0000
omega____ theta____ kappa____ phi______ frames
  26.7881   26.7881  -60.0000     -     240

 51 phi    120.00  240.00   0.5000    5.0000
omega____ theta____ kappa____ phi______ frames
  26.7881   26.7881   60.0000     -     240

 52 phi      0.00  120.00   0.5000    5.0000
omega____ theta____ kappa____ phi______ frames
  26.7881   26.7881   40.0000     -     240

 53 phi    240.00  360.00   0.5000    5.0000
omega____ theta____ kappa____ phi______ frames
  26.7881   26.7881  -20.0000     -     240

 54 phi    240.00  360.00   0.5000    5.0000
omega____ theta____ kappa____ phi______ frames
  26.7881   26.7881   20.0000     -     240

 55 phi    240.00  337.00   0.5000    5.0000
omega____ theta____ kappa____ phi______ frames
  26.7881   26.7881  -40.0000     -     194

 56 phi    240.00  360.00   0.5000    5.0000
omega____ theta____ kappa____ phi______ frames
  40.0000   26.7881    0.0000     -     240

;
_diffrn_measurement_device 'four-circle diffractometer'
_diffrn_measurement_device_type 'Agilent SuperNova, Dual, Cu at zero, Eos'
_diffrn_measurement_method '\w and \p scans'
_diffrn_measurement_specimen_support 'polyimid foil'
_diffrn_orient_matrix_UB_11 0.0009162000
_diffrn_orient_matrix_UB_12 -0.0234220000
_diffrn_orient_matrix_UB_13 -0.0286304000
_diffrn_orient_matrix_UB_21 0.0657749000
_diffrn_orient_matrix_UB_22 0.0053367000
_diffrn_orient_matrix_UB_23 0.0050525000
_diffrn_orient_matrix_UB_31 -0.0023370000
_diffrn_orient_matrix_UB_32 -0.0349343000
_diffrn_orient_matrix_UB_33 0.0082386000
_diffrn_radiation_monochromator mirror
_diffrn_radiation_probe x-ray
_diffrn_radiation_type 'Mo K\a'
_diffrn_radiation_wavelength 0.71073
_diffrn_reflns_av_R_equivalents 0.0740
_diffrn_reflns_av_unetI/netI 0.0303
_diffrn_reflns_Laue_measured_fraction_full 0.998
_diffrn_reflns_Laue_measured_fraction_max 0.946
_diffrn_reflns_limit_h_max 16
_diffrn_reflns_limit_h_min -16
_diffrn_reflns_limit_k_max 26
_diffrn_reflns_limit_k_min -26
_diffrn_reflns_limit_l_max 38
_diffrn_reflns_limit_l_min -37
_diffrn_reflns_number 658461
_diffrn_reflns_point_group_measured_fraction_full 0.998
_diffrn_reflns_point_group_measured_fraction_max 0.946
_diffrn_reflns_theta_full 25.242
_diffrn_reflns_theta_max 32.888
_diffrn_reflns_theta_min 3.208
_diffrn_source 'microfocus X-Ray tube'
_exptl_absorpt_coefficient_mu 3.087
_exptl_absorpt_correction_T_max 0.825
_exptl_absorpt_correction_T_min 0.591
_exptl_absorpt_correction_type gaussian
_exptl_absorpt_process_details
;
CrysAlisPro, Agilent Technologies,
Version 1.171.37.35g (release 09-12-2014 CrysAlis171 .NET)
(compiled Dec  9 2014,15:38:47)
Numerical absorption correction based on gaussian integration over
            a multifaceted crystal model
Empirical absorption correction using spherical harmonics,
 implemented in SCALE3 ABSPACK scaling algorithm.
;
_exptl_crystal_colour red
_exptl_crystal_colour_primary red
_exptl_crystal_density_diffrn 1.499
_exptl_crystal_description block
_exptl_crystal_F_000 2080
_exptl_crystal_size_max 0.255
_exptl_crystal_size_mid 0.112
_exptl_crystal_size_min 0.083
_refine_diff_density_max 1.631
_refine_diff_density_min -1.997
_refine_diff_density_rms 0.116
_refine_ls_extinction_method none
_refine_ls_goodness_of_fit_ref 1.225
_refine_ls_hydrogen_treatment mixed
_refine_ls_matrix_type full
_refine_ls_number_parameters 1096
_refine_ls_number_reflns 32099
_refine_ls_number_restraints 100
_refine_ls_restrained_S_all 1.229
_refine_ls_R_factor_all 0.0549
_refine_ls_R_factor_gt 0.0460
_refine_ls_shift/su_max 0.001
_refine_ls_shift/su_mean 0.000
_refine_ls_structure_factor_coef Fsqd
_refine_ls_weighting_details 'w=1/[\s^2^(Fo^2^)+(0.0087P)^2^+12.5319P] where P=(Fo^2^+2Fc^2^)/3'
_refine_ls_weighting_scheme calc
_refine_ls_wR_factor_gt 0.0716
_refine_ls_wR_factor_ref 0.0739
_reflns_Friedel_coverage 0.000
_reflns_number_gt 29136
_reflns_number_total 32099
_reflns_threshold_expression 'I > 2\s(I)'
_cod_data_source_file 1860-5397-12-83-S2.cif
_cod_data_source_block ga_vv11
_cod_depositor_comments 'Adding full bibliography for 4031975--4031986.cif.'
_cod_database_code 4031980
_audit_block_refno 2342
_audit_block_usercomment 'VV111, block, red'
_chemical_oxdiff_formula 'C49 H62 B1 Cl1 F4 Ir1 N2 P1'
_chemical_oxdiff_usercomment 'VV111, block, red'
_shelx_space_group_comment
;
The symmetry employed for this shelxl refinement is uniquely defined
by the following loop, which should always be used as a source of
symmetry information in preference to the above space-group names.
They are only intended as comments.
;
_shelx_estimated_absorpt_t_max 0.748
_shelx_estimated_absorpt_t_min 0.748
_reflns_odcompleteness_completeness 99.81
_reflns_odcompleteness_iscentric 1
_reflns_odcompleteness_theta 26.32
_shelxl_version_number 2014/7
_olex2_refinement_description
;
1. Fixed Uiso
 At 1.2 times of:
  All C(H) groups, All C(H,H) groups
 At 1.5 times of:
  All C(H,H,H) groups
2. Restrained distances
 F11-F12 \\sim F11-F13 \\sim F11-F14 \\sim F12-F13 \\sim F12-F14 \\sim F13-F14
\\sim F51-F52 \\sim F51-F53
 \\sim F51-F54 \\sim F52-F53 \\sim F52-F54 \\sim F53-F54
 with sigma of 0.02
 B1-F11 \\sim B1-F12 \\sim B1-F13 \\sim B1-F14 \\sim B51-F51 \\sim B51-F52
\\sim B51-F53 \\sim B51-F54
 with sigma of 0.02
 C201-Cl1 \\sim C201-Cl2 \\sim C202-Cl1 \\sim C202-Cl2
 with sigma of 0.02
3. Others
 Sof(C202)=Sof(H20C)=Sof(H20D)=1-FVAR(1)
 Sof(C201)=Sof(H20A)=Sof(H20B)=FVAR(1)
4.a Ternary CH refined with riding coordinates:
 C8(H8), C11(H11), C20(H20), C23(H23), C38(H38), C39(H39), C42(H42), C43(H43),
 C58(H58), C61(H61), C70(H70), C73(H73), C88(H88), C89(H89), C92(H92), C93(H93)
4.b Secondary CH2 refined with riding coordinates:
 C40(H40A,H40B), C41(H41A,H41B), C44(H44A,H44B), C45(H45A,H45B), C90(H90A,
 H90B), C91(H91A,H91B), C94(H94A,H94B), C95(H95A,H95B), C201(H20A,H20B),
 C202(H20C,H20D)
4.c Aromatic/amide H refined with riding coordinates:
 C4(H4), C5(H5), C6(H6), C16(H16), C17(H17), C18(H18), C27(H27), C28(H28),
 C29(H29), C30(H30), C31(H31), C33(H33), C34(H34), C35(H35), C36(H36), C37(H37),
  C54(H54), C55(H55), C56(H56), C66(H66), C67(H67), C68(H68), C77(H77),
 C78(H78), C79(H79), C80(H80), C81(H81), C83(H83), C84(H84), C85(H85), C86(H86),
  C87(H87), C102(H102), C103(H103), C104(H104), C105(H105), C106(H106)
4.d Idealised Me refined as rotating group:
 C9(H9A,H9B,H9C), C10(H10A,H10B,H10C), C12(H12A,H12B,H12C), C13(H13A,H13B,
 H13C), C21(H21A,H21B,H21C), C22(H22A,H22B,H22C), C24(H24A,H24B,H24C), C25(H25A,
 H25B,H25C), C59(H59A,H59B,H59C), C60(H60A,H60B,H60C), C62(H62A,H62B,H62C),
 C63(H63A,H63B,H63C), C71(H71A,H71B,H71C), C72(H72A,H72B,H72C), C74(H74A,H74B,
 H74C), C75(H75A,H75B,H75C), C107(H10D,H10E,H10F)
;
_olex2_submission_special_instructions 'No special instructions were received'
_cell_oxdiff_length_a 10.95376(6)
_cell_oxdiff_length_b 17.76136(11)
_cell_oxdiff_length_c 24.90835(15)
_cell_oxdiff_angle_alpha 107.7617(5)
_cell_oxdiff_angle_beta 95.9466(5)
_cell_oxdiff_angle_gamma 96.1981(5)
_cell_oxdiff_volume 4540.08(4)
_cell_oxdiff_measurement_reflns_used 135729

loop_
_symmetry_equiv_pos_as_xyz
'x, y, z'
'-x, -y, -z'

loop_
_atom_site_label
_atom_site_type_symbol
_atom_site_fract_x
_atom_site_fract_y
_atom_site_fract_z
_atom_site_U_iso_or_equiv
_atom_site_adp_type
_atom_site_occupancy
_atom_site_site_symmetry_order
_atom_site_calc_flag
_atom_site_refinement_flags_posn
_atom_site_refinement_flags_occupancy
_atom_site_disorder_assembly
_atom_site_disorder_group
Ir1 Ir 0.03482(2) 0.15920(2) 0.39612(2) 0.01085(2) Uani 1 1 d . . . .
P1 P 0.06265(6) 0.18994(4) 0.49164(3) 0.01066(12) Uani 1 1 d . . . .
N1 N 0.0785(2) 0.28300(15) 0.41704(10) 0.0137(4) Uani 1 1 d . . . .
N2 N 0.1021(2) 0.29452(14) 0.51348(9) 0.0116(4) Uani 1 1 d . . . .
C1 C 0.1005(3) 0.32626(17) 0.47070(12) 0.0129(5) Uani 1 1 d . . . .
H1 H 0.121(3) 0.382(2) 0.4813(15) 0.015 Uiso 1 1 d R . . .
C2 C 0.0809(3) 0.32448(17) 0.37549(12) 0.0148(5) Uani 1 1 d . . . .
C3 C 0.1900(3) 0.33370(18) 0.35199(12) 0.0171(5) Uani 1 1 d . . . .
C4 C 0.1850(3) 0.3658(2) 0.30721(14) 0.0248(7) Uani 1 1 d . . . .
H4 H 0.2579 0.3738 0.2908 0.030 Uiso 1 1 calc R . . .
C5 C 0.0758(4) 0.3862(2) 0.28637(14) 0.0260(7) Uani 1 1 d . . . .
H5 H 0.0730 0.4051 0.2545 0.031 Uiso 1 1 calc R . . .
C6 C -0.0292(3) 0.37916(19) 0.31176(14) 0.0225(6) Uani 1 1 d . . . .
H6 H -0.1031 0.3947 0.2976 0.027 Uiso 1 1 calc R . . .
C7 C -0.0295(3) 0.34975(18) 0.35777(13) 0.0180(6) Uani 1 1 d . . . .
C8 C 0.3104(3) 0.3124(2) 0.37537(14) 0.0224(6) Uani 1 1 d . . . .
H8 H 0.2886 0.2665 0.3896 0.027 Uiso 1 1 calc R . . .
C9 C 0.3974(3) 0.2865(2) 0.33080(16) 0.0316(8) Uani 1 1 d . . . .
H9A H 0.3507 0.2462 0.2965 0.047 Uiso 1 1 calc GR . . .
H9B H 0.4649 0.2638 0.3464 0.047 Uiso 1 1 calc GR . . .
H9C H 0.4321 0.3330 0.3210 0.047 Uiso 1 1 calc GR . . .
C10 C 0.3796(4) 0.3818(3) 0.42582(17) 0.0358(9) Uani 1 1 d . . . .
H10A H 0.4017 0.4280 0.4133 0.054 Uiso 1 1 calc GR . . .
H10B H 0.4553 0.3659 0.4410 0.054 Uiso 1 1 calc GR . . .
H10C H 0.3264 0.3959 0.4556 0.054 Uiso 1 1 calc GR . . .
C11 C -0.1432(3) 0.3474(2) 0.38833(14) 0.0216(6) Uani 1 1 d . . . .
H11 H -0.1105 0.3617 0.4297 0.026 Uiso 1 1 calc R . . .
C12 C -0.2222(4) 0.2656(2) 0.37204(17) 0.0321(8) Uani 1 1 d . . . .
H12A H -0.2539 0.2476 0.3312 0.048 Uiso 1 1 calc GR . . .
H12B H -0.2919 0.2693 0.3939 0.048 Uiso 1 1 calc GR . . .
H12C H -0.1715 0.2273 0.3805 0.048 Uiso 1 1 calc GR . . .
C13 C -0.2249(4) 0.4097(2) 0.38346(18) 0.0336(8) Uani 1 1 d . . . .
H13A H -0.1740 0.4624 0.3951 0.050 Uiso 1 1 calc GR . . .
H13B H -0.2890 0.4105 0.4082 0.050 Uiso 1 1 calc GR . . .
H13C H -0.2643 0.3962 0.3439 0.050 Uiso 1 1 calc GR . . .
C14 C 0.1100(3) 0.34612(17) 0.57211(12) 0.0144(5) Uani 1 1 d . . . .
C15 C 0.2237(3) 0.36334(18) 0.60805(12) 0.0159(5) Uani 1 1 d . . . .
C16 C 0.2239(3) 0.4038(2) 0.66579(13) 0.0215(6) Uani 1 1 d . . . .
H16 H 0.2988 0.4143 0.6915 0.026 Uiso 1 1 calc R . . .
C17 C 0.1179(3) 0.4286(2) 0.68623(13) 0.0241(7) Uani 1 1 d . . . .
H17 H 0.1200 0.4549 0.7258 0.029 Uiso 1 1 calc R . . .
C18 C 0.0091(3) 0.41569(19) 0.64962(13) 0.0219(6) Uani 1 1 d . . . .
H18 H -0.0623 0.4353 0.6640 0.026 Uiso 1 1 calc R . . .
C19 C 0.0022(3) 0.37404(17) 0.59163(12) 0.0155(5) Uani 1 1 d . . . .
C20 C 0.3460(3) 0.34683(19) 0.58655(13) 0.0189(6) Uani 1 1 d . . . .
H20 H 0.3276 0.3117 0.5459 0.023 Uiso 1 1 calc R . . .
C21 C 0.4219(3) 0.4259(2) 0.58868(16) 0.0273(7) Uani 1 1 d . . . .
H21A H 0.3739 0.4516 0.5657 0.041 Uiso 1 1 calc GR . . .
H21B H 0.4996 0.4152 0.5735 0.041 Uiso 1 1 calc GR . . .
H21C H 0.4407 0.4613 0.6282 0.041 Uiso 1 1 calc GR . . .
C22 C 0.4225(3) 0.3045(2) 0.62039(16) 0.0272(7) Uani 1 1 d . . . .
H22A H 0.4441 0.3389 0.6601 0.041 Uiso 1 1 calc GR . . .
H22B H 0.4986 0.2935 0.6038 0.041 Uiso 1 1 calc GR . . .
H22C H 0.3737 0.2541 0.6188 0.041 Uiso 1 1 calc GR . . .
C23 C -0.1177(3) 0.36631(19) 0.55248(13) 0.0183(6) Uani 1 1 d . . . .
H23 H -0.1129 0.3265 0.5147 0.022 Uiso 1 1 calc R . . .
C24 C -0.1290(3) 0.4474(2) 0.54367(15) 0.0270(7) Uani 1 1 d . . . .
H24A H -0.1334 0.4873 0.5803 0.041 Uiso 1 1 calc GR . . .
H24B H -0.2043 0.4424 0.5172 0.041 Uiso 1 1 calc GR . . .
H24C H -0.0563 0.4642 0.5279 0.041 Uiso 1 1 calc GR . . .
C25 C -0.2353(3) 0.3390(2) 0.57420(16) 0.0265(7) Uani 1 1 d . . . .
H25A H -0.2255 0.2903 0.5839 0.040 Uiso 1 1 calc GR . . .
H25B H -0.3068 0.3281 0.5444 0.040 Uiso 1 1 calc GR . . .
H25C H -0.2486 0.3812 0.6082 0.040 Uiso 1 1 calc GR . . .
C26 C 0.1969(3) 0.15278(18) 0.51732(12) 0.0142(5) Uani 1 1 d . . . .
C27 C 0.3012(3) 0.1579(2) 0.48971(13) 0.0181(6) Uani 1 1 d . . . .
H27 H 0.3002 0.1832 0.4612 0.022 Uiso 1 1 calc R . . .
C28 C 0.4054(3) 0.1265(2) 0.50350(14) 0.0210(6) Uani 1 1 d . . . .
H28 H 0.4761 0.1311 0.4849 0.025 Uiso 1 1 calc R . . .
C29 C 0.4069(3) 0.0884(2) 0.54451(14) 0.0213(6) Uani 1 1 d . . . .
H29 H 0.4790 0.0673 0.5543 0.026 Uiso 1 1 calc R . . .
C30 C 0.3034(3) 0.08081(19) 0.57133(14) 0.0188(6) Uani 1 1 d . . . .
H30 H 0.3044 0.0540 0.5990 0.023 Uiso 1 1 calc R . . .
C31 C 0.1981(3) 0.11253(18) 0.55767(12) 0.0156(5) Uani 1 1 d . . . .
H31 H 0.1270 0.1069 0.5758 0.019 Uiso 1 1 calc R . . .
C32 C -0.0577(2) 0.17270(17) 0.53225(11) 0.0126(5) Uani 1 1 d . . . .
C33 C -0.0380(3) 0.19282(18) 0.59199(12) 0.0144(5) Uani 1 1 d . . . .
H33 H 0.0396 0.2208 0.6130 0.017 Uiso 1 1 calc R . . .
C34 C -0.1322(3) 0.17171(19) 0.62027(12) 0.0172(6) Uani 1 1 d . . . .
H34 H -0.1192 0.1860 0.6606 0.021 Uiso 1 1 calc R . . .
C35 C -0.2451(3) 0.1298(2) 0.58967(14) 0.0204(6) Uani 1 1 d . . . .
H35 H -0.3080 0.1132 0.6089 0.024 Uiso 1 1 calc R . . .
C36 C -0.2660(3) 0.11220(19) 0.53088(13) 0.0189(6) Uani 1 1 d . . . .
H36 H -0.3441 0.0847 0.5101 0.023 Uiso 1 1 calc R . . .
C37 C -0.1736(3) 0.13451(18) 0.50230(12) 0.0150(5) Uani 1 1 d . . . .
H37 H -0.1893 0.1237 0.4622 0.018 Uiso 1 1 calc R . . .
C38 C 0.0620(3) 0.03699(17) 0.38438(12) 0.0164(5) Uani 1 1 d . . . .
H38 H 0.0833 0.0254 0.4208 0.020 Uiso 1 1 calc R . . .
C39 C -0.0649(3) 0.03979(18) 0.37082(13) 0.0172(6) Uani 1 1 d . . . .
H39 H -0.1165 0.0298 0.3995 0.021 Uiso 1 1 calc R . . .
C40 C -0.1338(3) 0.0111(2) 0.31006(15) 0.0259(7) Uani 1 1 d . . . .
H40A H -0.2194 -0.0132 0.3101 0.031 Uiso 1 1 calc R . . .
H40B H -0.0919 -0.0307 0.2860 0.031 Uiso 1 1 calc R . . .
C41 C -0.1390(4) 0.0786(2) 0.28425(16) 0.0320(8) Uani 1 1 d . . . .
H41A H -0.1485 0.0556 0.2422 0.038 Uiso 1 1 calc R . . .
H41B H -0.2131 0.1042 0.2941 0.038 Uiso 1 1 calc R . . .
C42 C -0.0252(3) 0.14160(19) 0.30435(12) 0.0227(7) Uani 1 1 d . . . .
H42 H -0.0359 0.1922 0.2958 0.027 Uiso 1 1 calc R . . .
C43 C 0.0955(3) 0.1279(2) 0.31007(13) 0.0225(6) Uani 1 1 d . . . .
H43 H 0.1566 0.1705 0.3050 0.027 Uiso 1 1 calc R . . .
C44 C 0.1347(4) 0.0451(2) 0.29277(15) 0.0285(8) Uani 1 1 d . . . .
H44A H 0.2143 0.0480 0.2774 0.034 Uiso 1 1 calc R . . .
H44B H 0.0717 0.0083 0.2620 0.034 Uiso 1 1 calc R . . .
C45 C 0.1500(3) 0.0113(2) 0.34209(14) 0.0230(6) Uani 1 1 d . . . .
H45A H 0.1369 -0.0478 0.3266 0.028 Uiso 1 1 calc R . . .
H45B H 0.2362 0.0286 0.3621 0.028 Uiso 1 1 calc R . . .
Ir51 Ir 0.45473(2) 0.33947(2) 0.10586(2) 0.01129(3) Uani 1 1 d . . . .
P51 P 0.43765(6) 0.30668(4) 0.01055(3) 0.01061(12) Uani 1 1 d . . . .
N51 N 0.4166(2) 0.21600(14) 0.08621(10) 0.0129(4) Uani 1 1 d . . . .
N52 N 0.4052(2) 0.20183(14) -0.01037(10) 0.0119(4) Uani 1 1 d . . . .
C51 C 0.4021(2) 0.17150(18) 0.03336(12) 0.0131(5) Uani 1 1 d . . . .
H51 H 0.394(3) 0.114(2) 0.0220(15) 0.016 Uiso 1 1 d R . . .
C52 C 0.4055(3) 0.17457(17) 0.12792(12) 0.0142(5) Uani 1 1 d . . . .
C53 C 0.2865(3) 0.15519(18) 0.14076(13) 0.0168(5) Uani 1 1 d . . . .
C54 C 0.2787(3) 0.1161(2) 0.18162(14) 0.0217(6) Uani 1 1 d . . . .
H54 H 0.1998 0.1014 0.1911 0.026 Uiso 1 1 calc R . . .
C55 C 0.3836(3) 0.0987(2) 0.20833(14) 0.0243(7) Uani 1 1 d . . . .
H55 H 0.3761 0.0715 0.2356 0.029 Uiso 1 1 calc R . . .
C56 C 0.4996(3) 0.1204(2) 0.19577(14) 0.0221(6) Uani 1 1 d . . . .
H56 H 0.5710 0.1089 0.2151 0.026 Uiso 1 1 calc R . . .
C57 C 0.5134(3) 0.15875(18) 0.15557(13) 0.0177(6) Uani 1 1 d . . . .
C58 C 0.1710(3) 0.1764(2) 0.11303(14) 0.0209(6) Uani 1 1 d . . . .
H58 H 0.1971 0.2236 0.1008 0.025 Uiso 1 1 calc R . . .
C59 C 0.1102(3) 0.1078(2) 0.05959(16) 0.0319(8) Uani 1 1 d . . . .
H59A H 0.1695 0.0961 0.0323 0.048 Uiso 1 1 calc GR . . .
H59B H 0.0368 0.1233 0.0422 0.048 Uiso 1 1 calc GR . . .
H59C H 0.0855 0.0601 0.0701 0.048 Uiso 1 1 calc GR . . .
C60 C 0.0751(3) 0.1995(3) 0.15346(17) 0.0321(8) Uani 1 1 d . . . .
H60A H 0.0368 0.1519 0.1609 0.048 Uiso 1 1 calc GR . . .
H60B H 0.0109 0.2226 0.1359 0.048 Uiso 1 1 calc GR . . .
H60C H 0.1161 0.2389 0.1894 0.048 Uiso 1 1 calc GR . . .
C61 C 0.6422(3) 0.1827(2) 0.14343(16) 0.0278(7) Uani 1 1 d . . . .
H61 H 0.6369 0.2211 0.1214 0.033 Uiso 1 1 calc R . . .
C62 C 0.6901(4) 0.1092(3) 0.10758(19) 0.0474(12) Uani 1 1 d . . . .
H62A H 0.7022 0.0730 0.1299 0.071 Uiso 1 1 calc GR . . .
H62B H 0.7692 0.1255 0.0963 0.071 Uiso 1 1 calc GR . . .
H62C H 0.6296 0.0818 0.0734 0.071 Uiso 1 1 calc GR . . .
C63 C 0.7369(4) 0.2227(3) 0.19837(17) 0.0348(8) Uani 1 1 d . . . .
H63A H 0.7019 0.2652 0.2247 0.052 Uiso 1 1 calc GR . . .
H63B H 0.8137 0.2455 0.1885 0.052 Uiso 1 1 calc GR . . .
H63C H 0.7550 0.1826 0.2166 0.052 Uiso 1 1 calc GR . . .
C64 C 0.4030(3) 0.15090(17) -0.06853(11) 0.0135(5) Uani 1 1 d . . . .
C65 C 0.5149(3) 0.12672(18) -0.08605(12) 0.0167(5) Uani 1 1 d . . . .
C66 C 0.5132(3) 0.08862(19) -0.14428(13) 0.0220(6) Uani 1 1 d . . . .
H66 H 0.5873 0.0718 -0.1574 0.026 Uiso 1 1 calc R . . .
C67 C 0.4075(3) 0.0746(2) -0.18321(14) 0.0267(7) Uani 1 1 d . . . .
H67 H 0.4101 0.0512 -0.2228 0.032 Uiso 1 1 calc R . . .
C68 C 0.2976(3) 0.0951(2) -0.16408(14) 0.0241(7) Uani 1 1 d . . . .
H68 H 0.2242 0.0834 -0.1908 0.029 Uiso 1 1 calc R . . .
C69 C 0.2918(3) 0.13248(18) -0.10656(13) 0.0170(5) Uani 1 1 d . . . .
C70 C 0.6309(3) 0.13311(19) -0.04538(13) 0.0188(6) Uani 1 1 d . . . .
H70 H 0.6212 0.1686 -0.0067 0.023 Uiso 1 1 calc R . . .
C71 C 0.6438(4) 0.0493(2) -0.04207(16) 0.0300(8) Uani 1 1 d . . . .
H71A H 0.5706 0.0287 -0.0285 0.045 Uiso 1 1 calc GR . . .
H71B H 0.7184 0.0524 -0.0156 0.045 Uiso 1 1 calc GR . . .
H71C H 0.6508 0.0135 -0.0800 0.045 Uiso 1 1 calc GR . . .
C72 C 0.7502(3) 0.1665(2) -0.06287(16) 0.0267(7) Uani 1 1 d . . . .
H72A H 0.7654 0.1293 -0.0988 0.040 Uiso 1 1 calc GR . . .
H72B H 0.8202 0.1732 -0.0331 0.040 Uiso 1 1 calc GR . . .
H72C H 0.7409 0.2183 -0.0678 0.040 Uiso 1 1 calc GR . . .
C73 C 0.1652(3) 0.14417(19) -0.08847(13) 0.0185(6) Uani 1 1 d . . . .
H73 H 0.1778 0.1769 -0.0473 0.022 Uiso 1 1 calc R . . .
C74 C 0.0915(3) 0.0624(2) -0.09488(16) 0.0268(7) Uani 1 1 d . . . .
H74A H 0.0748 0.0301 -0.1352 0.040 Uiso 1 1 calc GR . . .
H74B H 0.0128 0.0701 -0.0800 0.040 Uiso 1 1 calc GR . . .
H74C H 0.1400 0.0349 -0.0735 0.040 Uiso 1 1 calc GR . . .
C75 C 0.0906(3) 0.1871(2) -0.12170(15) 0.0260(7) Uani 1 1 d . . . .
H75A H 0.1402 0.2374 -0.1198 0.039 Uiso 1 1 calc GR . . .
H75B H 0.0146 0.1984 -0.1051 0.039 Uiso 1 1 calc GR . . .
H75C H 0.0688 0.1531 -0.1615 0.039 Uiso 1 1 calc GR . . .
C76 C 0.5597(2) 0.32622(17) -0.02869(12) 0.0121(5) Uani 1 1 d . . . .
C77 C 0.6738(3) 0.36691(18) 0.00245(12) 0.0152(5) Uani 1 1 d . . . .
H77 H 0.6876 0.3787 0.0426 0.018 Uiso 1 1 calc R . . .
C78 C 0.7676(3) 0.39025(19) -0.02560(13) 0.0186(6) Uani 1 1 d . . . .
H78 H 0.8445 0.4193 -0.0044 0.022 Uiso 1 1 calc R . . .
C79 C 0.7486(3) 0.3711(2) -0.08416(13) 0.0199(6) Uani 1 1 d . . . .
H79 H 0.8120 0.3879 -0.1030 0.024 Uiso 1 1 calc R . . .
C80 C 0.6371(3) 0.3273(2) -0.11570(13) 0.0193(6) Uani 1 1 d . . . .
H80 H 0.6260 0.3125 -0.1561 0.023 Uiso 1 1 calc R . . .
C81 C 0.5422(3) 0.30524(18) -0.08829(12) 0.0152(5) Uani 1 1 d . . . .
H81 H 0.4657 0.2760 -0.1098 0.018 Uiso 1 1 calc R . . .
C82 C 0.3026(2) 0.34114(17) -0.01768(12) 0.0126(5) Uani 1 1 d . . . .
C83 C 0.3049(3) 0.38349(19) -0.05627(13) 0.0169(6) Uani 1 1 d . . . .
H83 H 0.3779 0.3910 -0.0727 0.020 Uiso 1 1 calc R . . .
C84 C 0.2002(3) 0.41483(19) -0.07084(14) 0.0200(6) Uani 1 1 d . . . .
H84 H 0.2016 0.4430 -0.0977 0.024 Uiso 1 1 calc R . . .
C85 C 0.0938(3) 0.4053(2) -0.04656(14) 0.0221(6) Uani 1 1 d . . . .
H85 H 0.0224 0.4266 -0.0569 0.027 Uiso 1 1 calc R . . .
C86 C 0.0917(3) 0.3646(2) -0.00724(14) 0.0223(6) Uani 1 1 d . . . .
H86 H 0.0191 0.3584 0.0097 0.027 Uiso 1 1 calc R . . .
C87 C 0.1954(3) 0.33285(19) 0.00743(13) 0.0175(6) Uani 1 1 d . . . .
H87 H 0.1938 0.3053 0.0347 0.021 Uiso 1 1 calc R . . .
C88 C 0.4239(3) 0.46016(18) 0.11460(12) 0.0178(6) Uani 1 1 d . . . .
H88 H 0.4072 0.4705 0.0774 0.021 Uiso 1 1 calc R . . .
C89 C 0.5502(3) 0.46028(18) 0.13212(13) 0.0197(6) Uani 1 1 d . . . .
H89 H 0.6062 0.4709 0.1052 0.024 Uiso 1 1 calc R . . .
C90 C 0.6100(3) 0.4896(2) 0.19409(15) 0.0272(7) Uani 1 1 d . . . .
H90A H 0.5635 0.5303 0.2162 0.033 Uiso 1 1 calc R . . .
H90B H 0.6959 0.5159 0.1967 0.033 Uiso 1 1 calc R . . .
C91 C 0.6135(4) 0.4230(2) 0.22077(15) 0.0306(8) Uani 1 1 d . . . .
H91A H 0.6900 0.3989 0.2135 0.037 Uiso 1 1 calc R . . .
H91B H 0.6172 0.4463 0.2625 0.037 Uiso 1 1 calc R . . .
C92 C 0.5031(3) 0.3585(2) 0.19811(13) 0.0231(7) Uani 1 1 d . . . .
H92 H 0.5133 0.3085 0.2075 0.028 Uiso 1 1 calc R . . .
C93 C 0.3801(3) 0.37029(19) 0.18853(12) 0.0200(6) Uani 1 1 d . . . .
H93 H 0.3185 0.3268 0.1920 0.024 Uiso 1 1 calc R . . .
C94 C 0.3365(4) 0.4512(2) 0.20343(14) 0.0254(7) Uani 1 1 d . . . .
H94A H 0.3947 0.4893 0.2357 0.030 Uiso 1 1 calc R . . .
H94B H 0.2538 0.4466 0.2158 0.030 Uiso 1 1 calc R . . .
C95 C 0.3282(3) 0.4843(2) 0.15326(14) 0.0234(6) Uani 1 1 d . . . .
H95A H 0.2446 0.4653 0.1307 0.028 Uiso 1 1 calc R . . .
H95B H 0.3384 0.5434 0.1683 0.028 Uiso 1 1 calc R . . .
C101 C 1.1732(5) 0.6889(3) 0.2312(2) 0.0512(12) Uani 1 1 d . . . .
C102 C 1.1428(4) 0.7471(3) 0.21041(18) 0.0452(11) Uani 1 1 d . . . .
H102 H 1.0675 0.7377 0.1852 0.054 Uiso 1 1 calc R . . .
C103 C 1.2182(6) 0.8209(4) 0.2246(2) 0.0610(15) Uani 1 1 d . . . .
H103 H 1.1944 0.8606 0.2091 0.073 Uiso 1 1 calc R . . .
C104 C 1.3272(6) 0.8357(4) 0.2614(2) 0.0690(18) Uani 1 1 d . . . .
H104 H 1.3795 0.8857 0.2719 0.083 Uiso 1 1 calc R . . .
C105 C 1.3592(5) 0.7741(5) 0.2832(2) 0.0671(18) Uani 1 1 d . . . .
H105 H 1.4345 0.7833 0.3084 0.081 Uiso 1 1 calc R . . .
C106 C 1.2853(5) 0.7025(4) 0.2689(2) 0.0608(17) Uani 1 1 d . . . .
H106 H 1.3084 0.6621 0.2840 0.073 Uiso 1 1 calc R . . .
C107 C 1.0926(7) 0.6127(4) 0.2161(3) 0.084(2) Uani 1 1 d . . . .
H10D H 1.0071 0.6222 0.2204 0.126 Uiso 1 1 calc GR . . .
H10E H 1.1201 0.5829 0.2412 0.126 Uiso 1 1 calc GR . . .
H10F H 1.0962 0.5817 0.1765 0.126 Uiso 1 1 calc GR . . .
F51 F 1.0469(3) 0.3754(2) 0.13630(15) 0.0664(9) Uani 1 1 d D . . .
F52 F 0.9257(4) 0.44749(19) 0.10142(12) 0.0747(11) Uani 1 1 d D . . .
F53 F 0.9097(4) 0.4339(3) 0.18758(14) 0.0987(14) Uani 1 1 d D . . .
F54 F 0.8462(4) 0.3285(2) 0.10815(18) 0.0986(14) Uani 1 1 d D . . .
B51 B 0.9320(4) 0.3972(3) 0.13320(19) 0.0396(11) Uani 1 1 d D . . .
F11 F 0.4493(3) 0.12423(19) 0.36940(14) 0.0656(9) Uani 1 1 d D . . .
F12 F 0.6342(3) 0.0897(2) 0.39205(16) 0.0847(12) Uani 1 1 d D . . .
F13 F 0.5352(4) 0.0408(2) 0.30409(12) 0.0940(14) Uani 1 1 d D . . .
F14 F 0.4676(3) 0.00281(19) 0.37659(16) 0.0692(10) Uani 1 1 d D . . .
B1 B 0.5232(4) 0.0639(3) 0.35979(17) 0.0308(9) Uani 1 1 d D . . .
Cl1 Cl 0.63038(12) 0.69901(8) 0.22064(6) 0.0578(3) Uani 1 1 d D . . .
Cl2 Cl 0.86713(12) 0.79545(9) 0.27417(6) 0.0615(4) Uani 1 1 d D . . .
C201 C 0.7090(6) 0.7875(4) 0.2673(3) 0.0418(18) Uani 0.672(10) 1 d D P A 1
H20A H 0.6834 0.8318 0.2546 0.050 Uiso 0.672(10) 1 calc R P A 1
H20B H 0.6834 0.7943 0.3053 0.050 Uiso 0.672(10) 1 calc R P A 1
C202 C 0.7856(10) 0.7090(8) 0.2290(6) 0.052(4) Uani 0.328(10) 1 d D P A 2
H20C H 0.8116 0.7013 0.1910 0.062 Uiso 0.328(10) 1 calc R P A 2
H20D H 0.8107 0.6648 0.2420 0.062 Uiso 0.328(10) 1 calc R P A 2

loop_
_atom_site_aniso_label
_atom_site_aniso_U_11
_atom_site_aniso_U_22
_atom_site_aniso_U_33
_atom_site_aniso_U_23
_atom_site_aniso_U_13
_atom_site_aniso_U_12
Ir1 0.01360(5) 0.01098(5) 0.00774(5) 0.00302(4) 0.00134(3) 0.00093(4)
P1 0.0112(3) 0.0119(3) 0.0090(3) 0.0038(2) 0.0018(2) 0.0008(2)
N1 0.0172(11) 0.0136(12) 0.0121(11) 0.0060(9) 0.0034(8) 0.0028(9)
N2 0.0158(10) 0.0112(11) 0.0072(9) 0.0027(8) 0.0005(8) 0.0010(8)
C1 0.0142(11) 0.0109(13) 0.0125(12) 0.0028(10) 0.0018(9) 0.0002(9)
C2 0.0234(13) 0.0109(13) 0.0094(11) 0.0032(10) 0.0008(10) 0.0011(10)
C3 0.0247(14) 0.0157(14) 0.0116(12) 0.0050(10) 0.0038(10) 0.0025(11)
C4 0.0351(18) 0.0256(17) 0.0177(14) 0.0114(13) 0.0087(13) 0.0044(14)
C5 0.044(2) 0.0239(17) 0.0144(14) 0.0115(13) 0.0032(13) 0.0071(14)
C6 0.0324(17) 0.0165(15) 0.0194(14) 0.0082(12) -0.0019(12) 0.0059(12)
C7 0.0257(14) 0.0136(14) 0.0144(13) 0.0055(11) -0.0016(11) 0.0023(11)
C8 0.0231(14) 0.0276(17) 0.0203(15) 0.0124(13) 0.0055(12) 0.0032(12)
C9 0.0300(18) 0.041(2) 0.0296(18) 0.0147(16) 0.0127(15) 0.0115(16)
C10 0.0277(18) 0.046(2) 0.0283(19) 0.0082(17) 0.0002(14) -0.0019(16)
C11 0.0253(15) 0.0199(15) 0.0207(14) 0.0088(12) 0.0001(12) 0.0047(12)
C12 0.0320(18) 0.0269(19) 0.038(2) 0.0114(16) 0.0036(15) 0.0033(14)
C13 0.037(2) 0.030(2) 0.037(2) 0.0115(16) 0.0082(16) 0.0136(16)
C14 0.0198(13) 0.0131(13) 0.0097(11) 0.0030(10) 0.0027(10) 0.0012(10)
C15 0.0194(13) 0.0146(14) 0.0116(12) 0.0032(10) -0.0006(10) -0.0009(10)
C16 0.0273(15) 0.0215(16) 0.0119(13) 0.0035(11) -0.0024(11) -0.0021(12)
C17 0.0357(18) 0.0223(17) 0.0113(13) 0.0015(12) 0.0045(12) 0.0014(13)
C18 0.0309(16) 0.0183(15) 0.0165(14) 0.0031(12) 0.0107(12) 0.0037(12)
C19 0.0206(13) 0.0107(13) 0.0146(12) 0.0038(10) 0.0032(10) 0.0007(10)
C20 0.0178(13) 0.0185(15) 0.0179(14) 0.0045(11) -0.0004(11) -0.0018(11)
C21 0.0245(16) 0.0229(17) 0.0329(18) 0.0087(14) 0.0043(14) -0.0026(13)
C22 0.0254(16) 0.0265(18) 0.0287(17) 0.0102(14) -0.0045(13) 0.0035(13)
C23 0.0216(14) 0.0164(14) 0.0171(13) 0.0041(11) 0.0051(11) 0.0049(11)
C24 0.0347(18) 0.0236(18) 0.0242(16) 0.0086(14) 0.0031(14) 0.0086(14)
C25 0.0243(15) 0.0269(18) 0.0325(18) 0.0125(15) 0.0095(13) 0.0071(13)
C26 0.0130(11) 0.0172(14) 0.0124(12) 0.0049(10) 0.0016(9) 0.0013(10)
C27 0.0150(12) 0.0262(16) 0.0158(13) 0.0101(12) 0.0034(10) 0.0032(11)
C28 0.0147(13) 0.0290(17) 0.0219(15) 0.0103(13) 0.0047(11) 0.0057(12)
C29 0.0171(13) 0.0209(16) 0.0270(16) 0.0089(13) 0.0019(12) 0.0052(11)
C30 0.0188(13) 0.0189(15) 0.0216(14) 0.0104(12) 0.0027(11) 0.0046(11)
C31 0.0156(12) 0.0150(14) 0.0167(13) 0.0062(11) 0.0033(10) 0.0006(10)
C32 0.0127(11) 0.0145(13) 0.0108(11) 0.0039(10) 0.0028(9) 0.0024(9)
C33 0.0165(12) 0.0162(14) 0.0108(12) 0.0045(10) 0.0020(9) 0.0035(10)
C34 0.0193(13) 0.0223(15) 0.0128(12) 0.0077(11) 0.0058(10) 0.0055(11)
C35 0.0174(13) 0.0264(17) 0.0213(14) 0.0109(13) 0.0091(11) 0.0050(12)
C36 0.0127(12) 0.0214(15) 0.0213(14) 0.0044(12) 0.0048(10) 0.0014(11)
C37 0.0144(12) 0.0176(14) 0.0120(12) 0.0031(10) 0.0026(10) 0.0024(10)
C38 0.0256(14) 0.0121(13) 0.0128(12) 0.0059(10) 0.0017(11) 0.0041(11)
C39 0.0195(13) 0.0144(14) 0.0153(13) 0.0024(11) 0.0025(10) -0.0001(10)
C40 0.0282(16) 0.0175(16) 0.0244(16) 0.0006(13) -0.0083(13) -0.0005(12)
C41 0.045(2) 0.0196(17) 0.0221(16) 0.0005(13) -0.0175(15) 0.0027(15)
C42 0.0447(19) 0.0140(15) 0.0076(12) 0.0028(11) -0.0043(12) 0.0060(13)
C43 0.0379(18) 0.0176(15) 0.0143(13) 0.0054(11) 0.0123(13) 0.0041(13)
C44 0.042(2) 0.0230(17) 0.0249(16) 0.0073(14) 0.0206(15) 0.0111(15)
C45 0.0270(15) 0.0204(16) 0.0252(16) 0.0082(13) 0.0092(13) 0.0112(12)
Ir51 0.01527(5) 0.01051(5) 0.00789(5) 0.00287(4) 0.00206(4) 0.00091(4)
P51 0.0120(3) 0.0115(3) 0.0087(3) 0.0037(2) 0.0019(2) 0.0017(2)
N51 0.0153(10) 0.0130(11) 0.0108(10) 0.0045(9) 0.0020(8) 0.0016(8)
N52 0.0136(10) 0.0112(11) 0.0101(10) 0.0022(8) 0.0021(8) 0.0009(8)
C51 0.0134(11) 0.0137(13) 0.0137(12) 0.0061(10) 0.0028(9) 0.0028(10)
C52 0.0201(13) 0.0116(13) 0.0131(12) 0.0064(10) 0.0040(10) 0.0034(10)
C53 0.0208(13) 0.0158(14) 0.0155(13) 0.0066(11) 0.0052(10) 0.0026(11)
C54 0.0268(15) 0.0229(16) 0.0223(15) 0.0134(13) 0.0109(12) 0.0073(12)
C55 0.0376(18) 0.0248(17) 0.0175(14) 0.0125(13) 0.0103(13) 0.0108(14)
C56 0.0279(15) 0.0235(17) 0.0182(14) 0.0106(12) 0.0022(12) 0.0079(13)
C57 0.0215(13) 0.0153(14) 0.0168(13) 0.0062(11) 0.0009(11) 0.0033(11)
C58 0.0189(13) 0.0241(16) 0.0250(15) 0.0145(13) 0.0044(11) 0.0048(12)
C59 0.0239(16) 0.042(2) 0.0268(18) 0.0098(16) -0.0014(13) -0.0007(15)
C60 0.0260(17) 0.040(2) 0.037(2) 0.0176(17) 0.0109(15) 0.0134(15)
C61 0.0213(15) 0.037(2) 0.0296(17) 0.0186(16) 0.0001(13) 0.0055(14)
C62 0.033(2) 0.053(3) 0.040(2) -0.010(2) 0.0169(18) 0.0004(19)
C63 0.0319(19) 0.036(2) 0.034(2) 0.0092(17) -0.0039(15) 0.0062(16)
C64 0.0198(13) 0.0104(13) 0.0083(11) 0.0012(9) 0.0009(9) -0.0006(10)
C65 0.0213(13) 0.0133(14) 0.0141(12) 0.0013(10) 0.0051(10) 0.0025(10)
C66 0.0292(16) 0.0171(15) 0.0170(14) -0.0001(11) 0.0086(12) 0.0031(12)
C67 0.0394(19) 0.0220(17) 0.0135(14) -0.0015(12) 0.0068(13) 0.0006(14)
C68 0.0293(16) 0.0239(17) 0.0139(13) 0.0016(12) -0.0017(12) -0.0011(13)
C69 0.0223(14) 0.0126(13) 0.0141(13) 0.0034(11) 0.0009(10) -0.0010(10)
C70 0.0193(13) 0.0205(15) 0.0174(13) 0.0056(12) 0.0036(11) 0.0074(11)
C71 0.039(2) 0.0265(19) 0.0298(18) 0.0143(15) 0.0079(15) 0.0099(15)
C72 0.0217(15) 0.0256(18) 0.0358(19) 0.0117(15) 0.0064(13) 0.0087(13)
C73 0.0188(13) 0.0171(14) 0.0169(13) 0.0031(11) 0.0002(11) 0.0000(11)
C74 0.0250(16) 0.0215(17) 0.0305(18) 0.0070(14) 0.0013(13) -0.0044(13)
C75 0.0257(16) 0.0256(18) 0.0235(16) 0.0067(14) -0.0057(13) 0.0023(13)
C76 0.0119(11) 0.0143(13) 0.0122(12) 0.0061(10) 0.0031(9) 0.0035(9)
C77 0.0136(12) 0.0180(14) 0.0140(12) 0.0052(11) 0.0021(10) 0.0029(10)
C78 0.0130(12) 0.0221(16) 0.0205(14) 0.0067(12) 0.0030(10) 0.0016(11)
C79 0.0158(13) 0.0259(17) 0.0203(14) 0.0096(12) 0.0073(11) 0.0020(11)
C80 0.0207(14) 0.0260(17) 0.0145(13) 0.0092(12) 0.0065(11) 0.0057(12)
C81 0.0146(12) 0.0185(14) 0.0134(12) 0.0059(11) 0.0025(10) 0.0028(10)
C82 0.0132(11) 0.0110(13) 0.0129(12) 0.0031(10) 0.0002(9) 0.0024(9)
C83 0.0149(12) 0.0193(15) 0.0196(14) 0.0099(12) 0.0030(10) 0.0039(10)
C84 0.0187(13) 0.0200(16) 0.0231(15) 0.0102(12) 0.0004(11) 0.0026(11)
C85 0.0161(13) 0.0239(17) 0.0274(16) 0.0099(13) -0.0008(12) 0.0064(11)
C86 0.0141(13) 0.0288(17) 0.0250(16) 0.0085(13) 0.0054(11) 0.0048(12)
C87 0.0158(12) 0.0195(15) 0.0179(13) 0.0061(11) 0.0038(10) 0.0036(11)
C88 0.0275(15) 0.0138(14) 0.0120(12) 0.0037(11) 0.0040(11) 0.0029(11)
C89 0.0300(16) 0.0097(13) 0.0184(14) 0.0036(11) 0.0065(12) -0.0018(11)
C90 0.0321(17) 0.0203(17) 0.0224(16) 0.0025(13) -0.0049(13) -0.0041(13)
C91 0.040(2) 0.0214(17) 0.0219(16) 0.0020(14) -0.0109(14) -0.0014(14)
C92 0.0392(18) 0.0174(16) 0.0120(13) 0.0044(12) 0.0018(12) 0.0034(13)
C93 0.0322(16) 0.0185(15) 0.0120(12) 0.0066(11) 0.0085(11) 0.0058(12)
C94 0.0390(18) 0.0222(17) 0.0191(15) 0.0068(13) 0.0140(13) 0.0124(14)
C95 0.0322(17) 0.0213(16) 0.0194(14) 0.0067(12) 0.0072(13) 0.0117(13)
C101 0.059(3) 0.065(3) 0.035(2) 0.012(2) 0.027(2) 0.020(3)
C102 0.048(2) 0.068(3) 0.028(2) 0.017(2) 0.0143(18) 0.034(2)
C103 0.072(4) 0.072(4) 0.039(3) 0.007(3) 0.024(3) 0.027(3)
C104 0.070(4) 0.075(4) 0.046(3) -0.010(3) 0.032(3) 0.008(3)
C105 0.050(3) 0.115(6) 0.033(2) 0.008(3) 0.010(2) 0.038(3)
C106 0.060(3) 0.107(5) 0.027(2) 0.020(3) 0.021(2) 0.052(3)
C107 0.101(5) 0.085(5) 0.076(4) 0.024(4) 0.064(4) 0.019(4)
F51 0.0464(16) 0.081(2) 0.101(3) 0.062(2) 0.0226(17) 0.0279(16)
F52 0.140(3) 0.0573(19) 0.0337(15) 0.0173(14) -0.0085(17) 0.055(2)
F53 0.134(4) 0.137(4) 0.0387(18) 0.025(2) 0.031(2) 0.067(3)
F54 0.091(3) 0.100(3) 0.094(3) 0.045(3) -0.039(2) -0.023(2)
B51 0.039(2) 0.056(3) 0.026(2) 0.015(2) 0.0005(18) 0.018(2)
F11 0.083(2) 0.062(2) 0.080(2) 0.0414(18) 0.0439(19) 0.0428(17)
F12 0.060(2) 0.092(3) 0.088(3) 0.034(2) -0.0442(19) -0.0095(19)
F13 0.155(4) 0.121(3) 0.0239(14) 0.0237(18) 0.0229(19) 0.085(3)
F14 0.063(2) 0.060(2) 0.108(3) 0.055(2) 0.0185(19) 0.0179(16)
B1 0.033(2) 0.039(2) 0.0212(18) 0.0103(17) 0.0018(15) 0.0077(18)
Cl1 0.0547(7) 0.0566(8) 0.0543(7) 0.0225(6) -0.0202(6) -0.0127(6)
Cl2 0.0514(7) 0.0631(8) 0.0686(9) 0.0372(7) -0.0235(6) -0.0137(6)
C201 0.049(4) 0.035(4) 0.041(4) 0.010(3) 0.012(3) 0.002(3)
C202 0.062(10) 0.048(9) 0.042(8) 0.009(7) 0.011(7) 0.002(7)

loop_
_atom_type_symbol
_atom_type_description
_atom_type_scat_dispersion_real
_atom_type_scat_dispersion_imag
_atom_type_scat_source
C C 0.0033 0.0016 'International Tables Vol C Tables 4.2.6.8 and 6.1.1.4'
H H 0.0000 0.0000 'International Tables Vol C Tables 4.2.6.8 and 6.1.1.4'
B B 0.0013 0.0007 'International Tables Vol C Tables 4.2.6.8 and 6.1.1.4'
Cl Cl 0.1484 0.1585 'International Tables Vol C Tables 4.2.6.8 and 6.1.1.4'
F F 0.0171 0.0103 'International Tables Vol C Tables 4.2.6.8 and 6.1.1.4'
Ir Ir -1.4442 7.9887 'International Tables Vol C Tables 4.2.6.8 and 6.1.1.4'
N N 0.0061 0.0033 'International Tables Vol C Tables 4.2.6.8 and 6.1.1.4'
P P 0.1023 0.0942 'International Tables Vol C Tables 4.2.6.8 and 6.1.1.4'

loop_
_exptl_crystal_face_index_h
_exptl_crystal_face_index_k
_exptl_crystal_face_index_l
_exptl_crystal_face_perp_dist
_exptl_oxdiff_crystal_face_indexfrac_h
_exptl_oxdiff_crystal_face_indexfrac_k
_exptl_oxdiff_crystal_face_indexfrac_l
_exptl_oxdiff_crystal_face_x
_exptl_oxdiff_crystal_face_y
_exptl_oxdiff_crystal_face_z
-15 2 -5 0.0222 -14.9750 1.9948 -5.0024 0.0828 -0.9996 -0.0759
15 -6 1 0.0553 14.9847 -5.9894 1.0233 0.1247 0.9588 0.1826
3 23 -20 0.1041 2.9974 22.9778 -19.9717 0.0364 0.2189 -0.9743
-1 13 23 0.0559 -1.0110 12.9894 22.9817 -0.9631 0.1189 -0.2621
1 -13 -23 0.0559 1.0110 -12.9894 -22.9817 0.9631 -0.1189 0.2621
-11 -6 -15 0.0301 -10.9806 -5.9992 -15.0074 0.5601 -0.8301 0.1116
-15 3 1 0.0178 -14.9846 2.9924 0.9742 -0.1117 -0.9647 -0.0615
4 9 24 0.0471 3.9843 8.9949 23.9884 -0.8938 0.4313 -0.1259
7 -15 -19 0.0544 7.0034 -14.9853 -18.9754 0.9007 0.2848 0.3508
6 22 -15 0.0927 5.9925 21.9801 -14.9711 -0.0807 0.4358 -0.9052
-3 -15 32 0.1129 -3.0040 -14.9843 31.9633 -0.5669 -0.1161 0.7938
4 -21 -8 0.0927 4.0045 -20.9797 -7.9916 0.7239 0.1111 0.6577
-1 -25 8 0.1174 -0.9947 -24.9762 7.9850 0.3555 -0.1584 0.9406

loop_
_geom_angle_atom_site_label_1
_geom_angle_atom_site_label_2
_geom_angle_atom_site_label_3
_geom_angle
N1 Ir1 P1 81.83(7)
N1 Ir1 C38 158.87(11)
N1 Ir1 C39 163.01(11)
N1 Ir1 C42 93.56(11)
N1 Ir1 C43 96.80(11)
C38 Ir1 P1 92.08(8)
C38 Ir1 C42 95.77(11)
C38 Ir1 C43 80.19(11)
C39 Ir1 P1 100.98(8)
C39 Ir1 C38 38.09(11)
C39 Ir1 C42 80.47(12)
C39 Ir1 C43 87.66(12)
C42 Ir1 P1 168.58(9)
C42 Ir1 C43 35.79(13)
C43 Ir1 P1 154.88(10)
N2 P1 Ir1 101.52(8)
N2 P1 C26 105.86(13)
N2 P1 C32 104.71(12)
C26 P1 Ir1 112.10(9)
C32 P1 Ir1 124.13(10)
C32 P1 C26 106.74(13)
C1 N1 Ir1 118.66(19)
C1 N1 C2 117.5(2)
C2 N1 Ir1 123.81(18)
C1 N2 P1 114.82(19)
C1 N2 C14 120.1(2)
C14 N2 P1 123.78(18)
N1 C1 N2 123.1(3)
N1 C1 H1 120(2)
N2 C1 H1 116(2)
C3 C2 N1 118.9(3)
C3 C2 C7 122.7(3)
C7 C2 N1 118.3(3)
C2 C3 C8 121.5(3)
C4 C3 C2 117.4(3)
C4 C3 C8 121.1(3)
C3 C4 H4 119.4
C5 C4 C3 121.1(3)
C5 C4 H4 119.4
C4 C5 H5 119.9
C6 C5 C4 120.2(3)
C6 C5 H5 119.9
C5 C6 H6 119.2
C5 C6 C7 121.5(3)
C7 C6 H6 119.2
C2 C7 C11 121.8(3)
C6 C7 C2 116.8(3)
C6 C7 C11 121.4(3)
C3 C8 H8 107.5
C3 C8 C9 113.7(3)
C3 C8 C10 111.0(3)
C9 C8 H8 107.5
C10 C8 H8 107.5
C10 C8 C9 109.2(3)
C8 C9 H9A 109.5
C8 C9 H9B 109.5
C8 C9 H9C 109.5
H9A C9 H9B 109.5
H9A C9 H9C 109.5
H9B C9 H9C 109.5
C8 C10 H10A 109.5
C8 C10 H10B 109.5
C8 C10 H10C 109.5
H10A C10 H10B 109.5
H10A C10 H10C 109.5
H10B C10 H10C 109.5
C7 C11 H11 106.1
C12 C11 C7 114.8(3)
C12 C11 H11 106.1
C13 C11 C7 113.3(3)
C13 C11 H11 106.1
C13 C11 C12 109.8(3)
C11 C12 H12A 109.5
C11 C12 H12B 109.5
C11 C12 H12C 109.5
H12A C12 H12B 109.5
H12A C12 H12C 109.5
H12B C12 H12C 109.5
C11 C13 H13A 109.5
C11 C13 H13B 109.5
C11 C13 H13C 109.5
H13A C13 H13B 109.5
H13A C13 H13C 109.5
H13B C13 H13C 109.5
C15 C14 N2 118.9(2)
C15 C14 C19 122.0(3)
C19 C14 N2 119.0(3)
C14 C15 C20 123.3(3)
C16 C15 C14 117.3(3)
C16 C15 C20 119.2(3)
C15 C16 H16 119.3
C17 C16 C15 121.4(3)
C17 C16 H16 119.3
C16 C17 H17 119.8
C18 C17 C16 120.4(3)
C18 C17 H17 119.8
C17 C18 H18 119.5
C17 C18 C19 120.9(3)
C19 C18 H18 119.5
C14 C19 C23 123.4(3)
C18 C19 C14 117.8(3)
C18 C19 C23 118.7(3)
C15 C20 H20 108.2
C15 C20 C21 109.3(3)
C15 C20 C22 113.0(3)
C21 C20 H20 108.2
C22 C20 H20 108.2
C22 C20 C21 109.8(3)
C20 C21 H21A 109.5
C20 C21 H21B 109.5
C20 C21 H21C 109.5
H21A C21 H21B 109.5
H21A C21 H21C 109.5
H21B C21 H21C 109.5
C20 C22 H22A 109.5
C20 C22 H22B 109.5
C20 C22 H22C 109.5
H22A C22 H22B 109.5
H22A C22 H22C 109.5
H22B C22 H22C 109.5
C19 C23 H23 108.2
C19 C23 C24 108.9(3)
C19 C23 C25 114.4(3)
C24 C23 H23 108.2
C25 C23 H23 108.2
C25 C23 C24 108.7(3)
C23 C24 H24A 109.5
C23 C24 H24B 109.5
C23 C24 H24C 109.5
H24A C24 H24B 109.5
H24A C24 H24C 109.5
H24B C24 H24C 109.5
C23 C25 H25A 109.5
C23 C25 H25B 109.5
C23 C25 H25C 109.5
H25A C25 H25B 109.5
H25A C25 H25C 109.5
H25B C25 H25C 109.5
C27 C26 P1 116.2(2)
C31 C26 P1 124.5(2)
C31 C26 C27 118.9(3)
C26 C27 H27 119.6
C28 C27 C26 120.8(3)
C28 C27 H27 119.6
C27 C28 H28 120.0
C27 C28 C29 119.9(3)
C29 C28 H28 120.0
C28 C29 H29 119.9
C28 C29 C30 120.3(3)
C30 C29 H29 119.9
C29 C30 H30 120.0
C29 C30 C31 120.0(3)
C31 C30 H30 120.0
C26 C31 H31 120.0
C30 C31 C26 120.1(3)
C30 C31 H31 120.0
C33 C32 P1 123.0(2)
C37 C32 P1 117.6(2)
C37 C32 C33 119.3(2)
C32 C33 H33 120.0
C34 C33 C32 120.0(3)
C34 C33 H33 120.0
C33 C34 H34 119.9
C35 C34 C33 120.1(3)
C35 C34 H34 119.9
C34 C35 H35 120.0
C34 C35 C36 119.9(3)
C36 C35 H35 120.0
C35 C36 H36 119.8
C37 C36 C35 120.4(3)
C37 C36 H36 119.8
C32 C37 H37 120.0
C36 C37 C32 120.1(3)
C36 C37 H37 120.0
Ir1 C38 H38 113.9
C39 C38 Ir1 70.73(17)
C39 C38 H38 113.9
C39 C38 C45 125.6(3)
C45 C38 Ir1 110.8(2)
C45 C38 H38 113.9
Ir1 C39 H39 113.7
C38 C39 Ir1 71.18(17)
C38 C39 H39 113.7
C38 C39 C40 123.6(3)
C40 C39 Ir1 113.8(2)
C40 C39 H39 113.7
C39 C40 H40A 109.1
C39 C40 H40B 109.1
C39 C40 C41 112.6(3)
H40A C40 H40B 107.8
C41 C40 H40A 109.1
C41 C40 H40B 109.1
C40 C41 H41A 108.9
C40 C41 H41B 108.9
H41A C41 H41B 107.7
C42 C41 C40 113.4(3)
C42 C41 H41A 108.9
C42 C41 H41B 108.9
Ir1 C42 H42 114.0
C41 C42 Ir1 107.9(2)
C41 C42 H42 114.0
C43 C42 Ir1 72.37(18)
C43 C42 C41 126.1(3)
C43 C42 H42 114.0
Ir1 C43 H43 114.0
C42 C43 Ir1 71.84(17)
C42 C43 H43 114.0
C42 C43 C44 124.0(3)
C44 C43 Ir1 111.5(2)
C44 C43 H43 114.0
C43 C44 H44A 109.0
C43 C44 H44B 109.0
C43 C44 C45 112.9(3)
H44A C44 H44B 107.8
C45 C44 H44A 109.0
C45 C44 H44B 109.0
C38 C45 C44 113.5(3)
C38 C45 H45A 108.9
C38 C45 H45B 108.9
C44 C45 H45A 108.9
C44 C45 H45B 108.9
H45A C45 H45B 107.7
N51 Ir51 P51 81.89(7)
N51 Ir51 C88 159.25(11)
N51 Ir51 C89 162.63(11)
N51 Ir51 C92 92.89(11)
N51 Ir51 C93 96.55(10)
C88 Ir51 P51 91.99(8)
C88 Ir51 C89 38.10(12)
C88 Ir51 C92 96.26(12)
C88 Ir51 C93 80.24(11)
C89 Ir51 P51 101.30(8)
C89 Ir51 C92 80.77(12)
C89 Ir51 C93 87.98(12)
C92 Ir51 P51 168.67(9)
C92 Ir51 C93 36.54(12)
C93 Ir51 P51 153.80(9)
N52 P51 Ir51 101.53(8)
N52 P51 C76 104.53(12)
N52 P51 C82 106.90(12)
C76 P51 Ir51 125.45(10)
C76 P51 C82 106.10(13)
C82 P51 Ir51 110.80(9)
C51 N51 Ir51 119.02(19)
C51 N51 C52 116.3(2)
C52 N51 Ir51 124.65(18)
C51 N52 P51 114.56(19)
C51 N52 C64 121.7(2)
C64 N52 P51 122.93(19)
N51 C51 N52 122.9(3)
N51 C51 H51 123(2)
N52 C51 H51 114(2)
C53 C52 N51 118.1(3)
C57 C52 N51 119.2(2)
C57 C52 C53 122.7(3)
C52 C53 C58 122.5(3)
C54 C53 C52 116.9(3)
C54 C53 C58 120.7(3)
C53 C54 H54 119.4
C55 C54 C53 121.2(3)
C55 C54 H54 119.4
C54 C55 H55 119.8
C54 C55 C56 120.5(3)
C56 C55 H55 119.8
C55 C56 H56 119.4
C55 C56 C57 121.1(3)
C57 C56 H56 119.4
C52 C57 C61 122.7(3)
C56 C57 C52 117.6(3)
C56 C57 C61 119.7(3)
C53 C58 H58 107.6
C53 C58 C59 111.1(3)
C53 C58 C60 113.2(3)
C59 C58 H58 107.6
C60 C58 H58 107.6
C60 C58 C59 109.5(3)
C58 C59 H59A 109.5
C58 C59 H59B 109.5
C58 C59 H59C 109.5
H59A C59 H59B 109.5
H59A C59 H59C 109.5
H59B C59 H59C 109.5
C58 C60 H60A 109.5
C58 C60 H60B 109.5
C58 C60 H60C 109.5
H60A C60 H60B 109.5
H60A C60 H60C 109.5
H60B C60 H60C 109.5
C57 C61 H61 108.6
C57 C61 C62 109.6(3)
C57 C61 C63 112.9(3)
C62 C61 H61 108.6
C62 C61 C63 108.3(3)
C63 C61 H61 108.6
C61 C62 H62A 109.5
C61 C62 H62B 109.5
C61 C62 H62C 109.5
H62A C62 H62B 109.5
H62A C62 H62C 109.5
H62B C62 H62C 109.5
C61 C63 H63A 109.5
C61 C63 H63B 109.5
C61 C63 H63C 109.5
H63A C63 H63B 109.5
H63A C63 H63C 109.5
H63B C63 H63C 109.5
C65 C64 N52 118.7(2)
C69 C64 N52 118.9(2)
C69 C64 C65 122.2(3)
C64 C65 C70 123.8(3)
C66 C65 C64 116.9(3)
C66 C65 C70 119.0(3)
C65 C66 H66 118.9
C67 C66 C65 122.1(3)
C67 C66 H66 118.9
C66 C67 H67 120.3
C66 C67 C68 119.3(3)
C68 C67 H67 120.3
C67 C68 H68 119.1
C67 C68 C69 121.8(3)
C69 C68 H68 119.1
C64 C69 C73 124.2(3)
C68 C69 C64 117.4(3)
C68 C69 C73 118.2(3)
C65 C70 H70 108.7
C65 C70 C71 108.3(3)
C65 C70 C72 113.9(3)
C71 C70 H70 108.7
C72 C70 H70 108.7
C72 C70 C71 108.5(3)
C70 C71 H71A 109.5
C70 C71 H71B 109.5
C70 C71 H71C 109.5
H71A C71 H71B 109.5
H71A C71 H71C 109.5
H71B C71 H71C 109.5
C70 C72 H72A 109.5
C70 C72 H72B 109.5
C70 C72 H72C 109.5
H72A C72 H72B 109.5
H72A C72 H72C 109.5
H72B C72 H72C 109.5
C69 C73 H73 108.1
C69 C73 C74 109.3(3)
C69 C73 C75 113.4(3)
C74 C73 H73 108.1
C75 C73 H73 108.1
C75 C73 C74 109.7(3)
C73 C74 H74A 109.5
C73 C74 H74B 109.5
C73 C74 H74C 109.5
H74A C74 H74B 109.5
H74A C74 H74C 109.5
H74B C74 H74C 109.5
C73 C75 H75A 109.5
C73 C75 H75B 109.5
C73 C75 H75C 109.5
H75A C75 H75B 109.5
H75A C75 H75C 109.5
H75B C75 H75C 109.5
C77 C76 P51 117.6(2)
C77 C76 C81 119.8(2)
C81 C76 P51 122.5(2)
C76 C77 H77 120.1
C76 C77 C78 119.8(3)
C78 C77 H77 120.1
C77 C78 H78 120.0
C79 C78 C77 120.0(3)
C79 C78 H78 120.0
C78 C79 H79 119.8
C78 C79 C80 120.4(3)
C80 C79 H79 119.8
C79 C80 H80 119.9
C81 C80 C79 120.1(3)
C81 C80 H80 119.9
C76 C81 H81 120.1
C80 C81 C76 119.7(3)
C80 C81 H81 120.1
C83 C82 P51 124.0(2)
C83 C82 C87 119.2(3)
C87 C82 P51 116.2(2)
C82 C83 H83 120.0
C84 C83 C82 119.9(3)
C84 C83 H83 120.0
C83 C84 H84 119.7
C85 C84 C83 120.6(3)
C85 C84 H84 119.7
C84 C85 H85 120.1
C86 C85 C84 119.8(3)
C86 C85 H85 120.1
C85 C86 H86 119.9
C85 C86 C87 120.1(3)
C87 C86 H86 119.9
C82 C87 H87 119.8
C86 C87 C82 120.3(3)
C86 C87 H87 119.8
Ir51 C88 H88 113.8
C89 C88 Ir51 70.96(18)
C89 C88 H88 113.8
C89 C88 C95 125.9(3)
C95 C88 Ir51 110.6(2)
C95 C88 H88 113.8
Ir51 C89 H89 114.0
C88 C89 Ir51 70.94(17)
C88 C89 H89 114.0
C88 C89 C90 123.6(3)
C90 C89 Ir51 113.0(2)
C90 C89 H89 114.0
C89 C90 H90A 108.9
C89 C90 H90B 108.9
C89 C90 C91 113.3(3)
H90A C90 H90B 107.7
C91 C90 H90A 108.9
C91 C90 H90B 108.9
C90 C91 H91A 109.0
C90 C91 H91B 109.0
H91A C91 H91B 107.8
C92 C91 C90 113.0(3)
C92 C91 H91A 109.0
C92 C91 H91B 109.0
Ir51 C92 H92 114.1
C91 C92 Ir51 108.1(2)
C91 C92 H92 114.1
C93 C92 Ir51 72.23(18)
C93 C92 C91 126.0(3)
C93 C92 H92 114.1
Ir51 C93 H93 113.8
C92 C93 Ir51 71.24(17)
C92 C93 H93 113.8
C92 C93 C94 124.6(3)
C94 C93 Ir51 112.0(2)
C94 C93 H93 113.8
C93 C94 H94A 109.1
C93 C94 H94B 109.1
C93 C94 C95 112.6(3)
H94A C94 H94B 107.8
C95 C94 H94A 109.1
C95 C94 H94B 109.1
C88 C95 C94 113.5(3)
C88 C95 H95A 108.9
C88 C95 H95B 108.9
C94 C95 H95A 108.9
C94 C95 H95B 108.9
H95A C95 H95B 107.7
C102 C101 C106 119.3(6)
C102 C101 C107 121.3(6)
C106 C101 C107 119.5(6)
C101 C102 H102 118.9
C101 C102 C103 122.2(5)
C103 C102 H102 118.9
C102 C103 H103 120.2
C104 C103 C102 119.6(6)
C104 C103 H103 120.2
C103 C104 H104 121.0
C103 C104 C105 118.0(6)
C105 C104 H104 121.0
C104 C105 H105 119.1
C106 C105 C104 121.8(6)
C106 C105 H105 119.1
C101 C106 H106 120.5
C105 C106 C101 119.0(6)
C105 C106 H106 120.5
C101 C107 H10D 109.5
C101 C107 H10E 109.5
C101 C107 H10F 109.5
H10D C107 H10E 109.5
H10D C107 H10F 109.5
H10E C107 H10F 109.5
F51 B51 F52 109.8(4)
F51 B51 F53 108.2(4)
F51 B51 F54 108.2(4)
F52 B51 F53 110.8(4)
F52 B51 F54 110.3(4)
F53 B51 F54 109.4(4)
F12 B1 F11 110.8(4)
F12 B1 F13 110.8(4)
F12 B1 F14 106.5(4)
F13 B1 F11 107.6(3)
F13 B1 F14 113.0(4)
F14 B1 F11 108.2(3)
Cl1 C201 H20A 108.5
Cl1 C201 H20B 108.5
Cl2 C201 Cl1 115.2(4)
Cl2 C201 H20A 108.5
Cl2 C201 H20B 108.5
H20A C201 H20B 107.5
Cl1 C202 Cl2 118.4(8)
Cl1 C202 H20C 107.7
Cl1 C202 H20D 107.7
Cl2 C202 H20C 107.7
Cl2 C202 H20D 107.7
H20C C202 H20D 107.1

loop_
_geom_bond_atom_site_label_1
_geom_bond_atom_site_label_2
_geom_bond_distance
Ir1 P1 2.2522(7)
Ir1 N1 2.088(2)
Ir1 C38 2.158(3)
Ir1 C39 2.152(3)
Ir1 C42 2.228(3)
Ir1 C43 2.235(3)
P1 N2 1.759(2)
P1 C26 1.811(3)
P1 C32 1.798(3)
N1 C1 1.304(4)
N1 C2 1.443(4)
N2 C1 1.348(4)
N2 C14 1.456(3)
C1 H1 0.94(4)
C2 C3 1.399(4)
C2 C7 1.410(4)
C3 C4 1.398(4)
C3 C8 1.518(5)
C4 H4 0.9500
C4 C5 1.382(5)
C5 H5 0.9500
C5 C6 1.381(5)
C6 H6 0.9500
C6 C7 1.397(4)
C7 C11 1.528(4)
C8 H8 1.0000
C8 C9 1.534(5)
C8 C10 1.526(5)
C9 H9A 0.9800
C9 H9B 0.9800
C9 H9C 0.9800
C10 H10A 0.9800
C10 H10B 0.9800
C10 H10C 0.9800
C11 H11 1.0000
C11 C12 1.523(5)
C11 C13 1.520(5)
C12 H12A 0.9800
C12 H12B 0.9800
C12 H12C 0.9800
C13 H13A 0.9800
C13 H13B 0.9800
C13 H13C 0.9800
C14 C15 1.402(4)
C14 C19 1.406(4)
C15 C16 1.397(4)
C15 C20 1.519(4)
C16 H16 0.9500
C16 C17 1.378(5)
C17 H17 0.9500
C17 C18 1.376(5)
C18 H18 0.9500
C18 C19 1.397(4)
C19 C23 1.519(4)
C20 H20 1.0000
C20 C21 1.536(4)
C20 C22 1.534(5)
C21 H21A 0.9800
C21 H21B 0.9800
C21 H21C 0.9800
C22 H22A 0.9800
C22 H22B 0.9800
C22 H22C 0.9800
C23 H23 1.0000
C23 C24 1.537(5)
C23 C25 1.535(4)
C24 H24A 0.9800
C24 H24B 0.9800
C24 H24C 0.9800
C25 H25A 0.9800
C25 H25B 0.9800
C25 H25C 0.9800
C26 C27 1.402(4)
C26 C31 1.400(4)
C27 H27 0.9500
C27 C28 1.379(4)
C28 H28 0.9500
C28 C29 1.387(5)
C29 H29 0.9500
C29 C30 1.389(4)
C30 H30 0.9500
C30 C31 1.392(4)
C31 H31 0.9500
C32 C33 1.408(4)
C32 C37 1.392(4)
C33 H33 0.9500
C33 C34 1.388(4)
C34 H34 0.9500
C34 C35 1.387(4)
C35 H35 0.9500
C35 C36 1.389(4)
C36 H36 0.9500
C36 C37 1.387(4)
C37 H37 0.9500
C38 H38 1.0000
C38 C39 1.406(4)
C38 C45 1.503(4)
C39 H39 1.0000
C39 C40 1.526(4)
C40 H40A 0.9900
C40 H40B 0.9900
C40 C41 1.526(5)
C41 H41A 0.9900
C41 H41B 0.9900
C41 C42 1.511(5)
C42 H42 1.0000
C42 C43 1.371(5)
C43 H43 1.0000
C43 C44 1.523(5)
C44 H44A 0.9900
C44 H44B 0.9900
C44 C45 1.526(5)
C45 H45A 0.9900
C45 H45B 0.9900
Ir51 P51 2.2473(7)
Ir51 N51 2.080(2)
Ir51 C88 2.155(3)
Ir51 C89 2.155(3)
Ir51 C92 2.216(3)
Ir51 C93 2.229(3)
P51 N52 1.759(2)
P51 C76 1.801(3)
P51 C82 1.817(3)
N51 C51 1.295(4)
N51 C52 1.452(4)
N52 C51 1.356(4)
N52 C64 1.451(3)
C51 H51 0.96(4)
C52 C53 1.406(4)
C52 C57 1.404(4)
C53 C54 1.400(4)
C53 C58 1.517(4)
C54 H54 0.9500
C54 C55 1.380(5)
C55 H55 0.9500
C55 C56 1.382(5)
C56 H56 0.9500
C56 C57 1.383(4)
C57 C61 1.516(4)
C58 H58 1.0000
C58 C59 1.534(5)
C58 C60 1.532(5)
C59 H59A 0.9800
C59 H59B 0.9800
C59 H59C 0.9800
C60 H60A 0.9800
C60 H60B 0.9800
C60 H60C 0.9800
C61 H61 1.0000
C61 C62 1.519(6)
C61 C63 1.552(5)
C62 H62A 0.9800
C62 H62B 0.9800
C62 H62C 0.9800
C63 H63A 0.9800
C63 H63B 0.9800
C63 H63C 0.9800
C64 C65 1.410(4)
C64 C69 1.405(4)
C65 C66 1.398(4)
C65 C70 1.511(4)
C66 H66 0.9500
C66 C67 1.379(5)
C67 H67 0.9500
C67 C68 1.384(5)
C68 H68 0.9500
C68 C69 1.395(4)
C69 C73 1.518(4)
C70 H70 1.0000
C70 C71 1.536(5)
C70 C72 1.535(4)
C71 H71A 0.9800
C71 H71B 0.9800
C71 H71C 0.9800
C72 H72A 0.9800
C72 H72B 0.9800
C72 H72C 0.9800
C73 H73 1.0000
C73 C74 1.538(4)
C73 C75 1.521(5)
C74 H74A 0.9800
C74 H74B 0.9800
C74 H74C 0.9800
C75 H75A 0.9800
C75 H75B 0.9800
C75 H75C 0.9800
C76 C77 1.395(4)
C76 C81 1.403(4)
C77 H77 0.9500
C77 C78 1.396(4)
C78 H78 0.9500
C78 C79 1.380(4)
C79 H79 0.9500
C79 C80 1.392(4)
C80 H80 0.9500
C80 C81 1.386(4)
C81 H81 0.9500
C82 C83 1.390(4)
C82 C87 1.401(4)
C83 H83 0.9500
C83 C84 1.390(4)
C84 H84 0.9500
C84 C85 1.386(4)
C85 H85 0.9500
C85 C86 1.384(5)
C86 H86 0.9500
C86 C87 1.386(4)
C87 H87 0.9500
C88 H88 1.0000
C88 C89 1.407(5)
C88 C95 1.505(4)
C89 H89 1.0000
C89 C90 1.520(5)
C90 H90A 0.9900
C90 H90B 0.9900
C90 C91 1.526(5)
C91 H91A 0.9900
C91 H91B 0.9900
C91 C92 1.503(5)
C92 H92 1.0000
C92 C93 1.393(5)
C93 H93 1.0000
C93 C94 1.514(4)
C94 H94A 0.9900
C94 H94B 0.9900
C94 C95 1.533(5)
C95 H95A 0.9900
C95 H95B 0.9900
C101 C102 1.347(7)
C101 C106 1.416(7)
C101 C107 1.454(8)
C102 H102 0.9500
C102 C103 1.394(8)
C103 H103 0.9500
C103 C104 1.374(8)
C104 H104 0.9500
C104 C105 1.422(9)
C105 H105 0.9500
C105 C106 1.357(9)
C106 H106 0.9500
C107 H10D 0.9800
C107 H10E 0.9800
C107 H10F 0.9800
F51 B51 1.358(5)
F52 B51 1.365(5)
F53 B51 1.372(5)
F54 B51 1.388(6)
F11 B1 1.390(5)
F12 B1 1.336(5)
F13 B1 1.346(5)
F14 B1 1.382(5)
Cl1 C201 1.716(6)
Cl1 C202 1.675(11)
Cl2 C201 1.709(6)
Cl2 C202 1.693(11)
C201 H20A 0.9900
C201 H20B 0.9900
C202 H20C 0.9900
C202 H20D 0.9900

loop_
_geom_torsion_atom_site_label_1
_geom_torsion_atom_site_label_2
_geom_torsion_atom_site_label_3
_geom_torsion_atom_site_label_4
_geom_torsion
Ir1 P1 N2 C1 2.4(2)
Ir1 P1 N2 C14 169.5(2)
Ir1 P1 C26 C27 38.9(3)
Ir1 P1 C26 C31 -134.0(2)
Ir1 P1 C32 C33 -179.7(2)
Ir1 P1 C32 C37 3.2(3)
Ir1 N1 C1 N2 3.3(4)
Ir1 N1 C2 C3 -86.8(3)
Ir1 N1 C2 C7 89.4(3)
Ir1 C38 C39 C40 106.6(3)
Ir1 C38 C45 C44 -37.3(4)
Ir1 C39 C40 C41 -11.6(4)
Ir1 C42 C43 C44 104.1(3)
Ir1 C43 C44 C45 -12.4(4)
P1 N2 C1 N1 -3.8(4)
P1 N2 C14 C15 90.0(3)
P1 N2 C14 C19 -87.1(3)
P1 C26 C27 C28 -175.8(3)
P1 C26 C31 C30 175.0(2)
P1 C32 C33 C34 -174.5(2)
P1 C32 C37 C36 173.3(2)
N1 C2 C3 C4 172.8(3)
N1 C2 C3 C8 -9.3(4)
N1 C2 C7 C6 -171.0(3)
N1 C2 C7 C11 10.7(4)
N2 P1 C26 C27 -71.0(3)
N2 P1 C26 C31 116.1(3)
N2 P1 C32 C33 -64.4(3)
N2 P1 C32 C37 118.5(2)
N2 C14 C15 C16 -171.4(3)
N2 C14 C15 C20 14.0(4)
N2 C14 C19 C18 172.8(3)
N2 C14 C19 C23 -11.7(4)
C1 N1 C2 C3 95.9(3)
C1 N1 C2 C7 -87.9(3)
C1 N2 C14 C15 -103.6(3)
C1 N2 C14 C19 79.4(3)
C2 N1 C1 N2 -179.3(3)
C2 C3 C4 C5 -1.2(5)
C2 C3 C8 C9 151.5(3)
C2 C3 C8 C10 -84.8(4)
C2 C7 C11 C12 -80.3(4)
C2 C7 C11 C13 152.5(3)
C3 C2 C7 C6 5.1(4)
C3 C2 C7 C11 -173.2(3)
C3 C4 C5 C6 3.6(5)
C4 C3 C8 C9 -30.6(5)
C4 C3 C8 C10 93.0(4)
C4 C5 C6 C7 -1.6(5)
C5 C6 C7 C2 -2.6(5)
C5 C6 C7 C11 175.8(3)
C6 C7 C11 C12 101.5(4)
C6 C7 C11 C13 -25.8(4)
C7 C2 C3 C4 -3.2(5)
C7 C2 C3 C8 174.7(3)
C8 C3 C4 C5 -179.2(3)
C14 N2 C1 N1 -171.4(3)
C14 C15 C16 C17 -2.6(5)
C14 C15 C20 C21 104.8(3)
C14 C15 C20 C22 -132.6(3)
C14 C19 C23 C24 -102.1(3)
C14 C19 C23 C25 136.1(3)
C15 C14 C19 C18 -4.2(4)
C15 C14 C19 C23 171.4(3)
C15 C16 C17 C18 -1.5(5)
C16 C15 C20 C21 -69.6(4)
C16 C15 C20 C22 53.0(4)
C16 C17 C18 C19 2.9(5)
C17 C18 C19 C14 -0.1(5)
C17 C18 C19 C23 -175.9(3)
C18 C19 C23 C24 73.5(3)
C18 C19 C23 C25 -48.4(4)
C19 C14 C15 C16 5.5(4)
C19 C14 C15 C20 -169.0(3)
C20 C15 C16 C17 172.1(3)
C26 P1 N2 C1 119.6(2)
C26 P1 N2 C14 -73.3(2)
C26 P1 C32 C33 47.6(3)
C26 P1 C32 C37 -129.6(2)
C26 C27 C28 C29 1.0(5)
C27 C26 C31 C30 2.3(4)
C27 C28 C29 C30 0.7(5)
C28 C29 C30 C31 -0.9(5)
C29 C30 C31 C26 -0.6(5)
C31 C26 C27 C28 -2.5(5)
C32 P1 N2 C1 -127.9(2)
C32 P1 N2 C14 39.3(2)
C32 P1 C26 C27 177.8(2)
C32 P1 C26 C31 5.0(3)
C32 C33 C34 C35 0.9(5)
C33 C32 C37 C36 -4.0(4)
C33 C34 C35 C36 -3.0(5)
C34 C35 C36 C37 1.6(5)
C35 C36 C37 C32 1.9(5)
C37 C32 C33 C34 2.6(4)
C38 C39 C40 C41 -94.1(4)
C39 C38 C45 C44 43.3(5)
C39 C40 C41 C42 33.4(4)
C40 C41 C42 Ir1 -37.7(4)
C40 C41 C42 C43 43.1(5)
C41 C42 C43 Ir1 -99.6(3)
C41 C42 C43 C44 4.5(5)
C42 C43 C44 C45 -94.4(4)
C43 C44 C45 C38 32.8(4)
C45 C38 C39 Ir1 -102.2(3)
C45 C38 C39 C40 4.4(5)
Ir51 P51 N52 C51 -1.2(2)
Ir51 P51 N52 C64 -171.1(2)
Ir51 P51 C76 C77 -1.7(3)
Ir51 P51 C76 C81 -179.0(2)
Ir51 P51 C82 C83 131.3(2)
Ir51 P51 C82 C87 -40.0(2)
Ir51 N51 C51 N52 -2.9(4)
Ir51 N51 C52 C53 93.9(3)
Ir51 N51 C52 C57 -83.2(3)
Ir51 C88 C89 C90 -105.4(3)
Ir51 C88 C95 C94 37.1(3)
Ir51 C89 C90 C91 12.1(4)
Ir51 C92 C93 C94 -104.3(3)
Ir51 C93 C94 C95 12.1(4)
P51 N52 C51 N51 2.8(4)
P51 N52 C64 C65 87.1(3)
P51 N52 C64 C69 -88.1(3)
P51 C76 C77 C78 -173.9(2)
P51 C76 C81 C80 175.1(2)
P51 C82 C83 C84 -173.1(2)
P51 C82 C87 C86 173.5(2)
N51 C52 C53 C54 -179.2(3)
N51 C52 C53 C58 -0.4(4)
N51 C52 C57 C56 178.9(3)
N51 C52 C57 C61 -0.4(4)
N52 P51 C76 C77 -117.7(2)
N52 P51 C76 C81 65.1(3)
N52 P51 C82 C83 -118.9(3)
N52 P51 C82 C87 69.8(2)
N52 C64 C65 C66 -170.1(3)
N52 C64 C65 C70 15.5(4)
N52 C64 C69 C68 169.4(3)
N52 C64 C69 C73 -16.1(4)
C51 N51 C52 C53 -86.5(3)
C51 N51 C52 C57 96.4(3)
C51 N52 C64 C65 -82.0(3)
C51 N52 C64 C69 102.8(3)
C52 N51 C51 N52 177.4(2)
C52 C53 C54 C55 0.8(5)
C52 C53 C58 C59 92.4(4)
C52 C53 C58 C60 -143.9(3)
C52 C57 C61 C62 -105.0(4)
C52 C57 C61 C63 134.2(3)
C53 C52 C57 C56 1.9(5)
C53 C52 C57 C61 -177.5(3)
C53 C54 C55 C56 0.9(5)
C54 C53 C58 C59 -88.8(4)
C54 C53 C58 C60 34.9(4)
C54 C55 C56 C57 -1.2(5)
C55 C56 C57 C52 -0.1(5)
C55 C56 C57 C61 179.2(3)
C56 C57 C61 C62 75.7(4)
C56 C57 C61 C63 -45.1(4)
C57 C52 C53 C54 -2.2(4)
C57 C52 C53 C58 176.7(3)
C58 C53 C54 C55 -178.1(3)
C64 N52 C51 N51 172.7(3)
C64 C65 C66 C67 -0.3(5)
C64 C65 C70 C71 103.9(3)
C64 C65 C70 C72 -135.2(3)
C64 C69 C73 C74 -105.6(3)
C64 C69 C73 C75 131.6(3)
C65 C64 C69 C68 -5.6(4)
C65 C64 C69 C73 168.9(3)
C65 C66 C67 C68 -3.4(5)
C66 C65 C70 C71 -70.4(4)
C66 C65 C70 C72 50.5(4)
C66 C67 C68 C69 2.6(5)
C67 C68 C69 C64 1.8(5)
C67 C68 C69 C73 -173.1(3)
C68 C69 C73 C74 68.9(4)
C68 C69 C73 C75 -53.9(4)
C69 C64 C65 C66 4.9(4)
C69 C64 C65 C70 -169.5(3)
C70 C65 C66 C67 174.4(3)
C76 P51 N52 C51 130.4(2)
C76 P51 N52 C64 -39.4(2)
C76 P51 C82 C83 -7.8(3)
C76 P51 C82 C87 -179.1(2)
C76 C77 C78 C79 -1.8(5)
C77 C76 C81 C80 -2.0(4)
C77 C78 C79 C80 -1.2(5)
C78 C79 C80 C81 2.6(5)
C79 C80 C81 C76 -1.0(5)
C81 C76 C77 C78 3.4(4)
C82 P51 N52 C51 -117.4(2)
C82 P51 N52 C64 72.8(2)
C82 P51 C76 C77 129.5(2)
C82 P51 C76 C81 -47.7(3)
C82 C83 C84 C85 1.0(5)
C83 C82 C87 C86 1.8(5)
C83 C84 C85 C86 0.3(5)
C84 C85 C86 C87 -0.6(5)
C85 C86 C87 C82 -0.5(5)
C87 C82 C83 C84 -2.0(4)
C88 C89 C90 C91 93.8(4)
C89 C88 C95 C94 -43.8(5)
C89 C90 C91 C92 -33.8(5)
C90 C91 C92 Ir51 37.7(4)
C90 C91 C92 C93 -43.2(5)
C91 C92 C93 Ir51 99.8(3)
C91 C92 C93 C94 -4.4(5)
C92 C93 C94 C95 93.9(4)
C93 C94 C95 C88 -32.5(4)
C95 C88 C89 Ir51 102.1(3)
C95 C88 C89 C90 -3.3(5)
C101 C102 C103 C104 -0.4(7)
C102 C101 C106 C105 0.1(6)
C102 C103 C104 C105 0.5(7)
C103 C104 C105 C106 -0.4(7)
C104 C105 C106 C101 0.1(7)
C106 C101 C102 C103 0.0(6)
C107 C101 C102 C103 179.5(4)
C107 C101 C106 C105 -179.3(4)
